data_1542903
loop_
_publ_author_name
'Hammami, Imen'
'Ghandour, Yassine'
'Belkhiria, Mohamed Salah'

_publ_section_title
;
 Hexakis(dimethyl sulfoxide-\k<i>O</i>)zinc <i>mer</i>-aquatris(dimethyl
 sulfoxide-\k<i>O</i>)(ethanol-\k<i>O</i>)[octadecatungstodiphosphato(V)-\k<i>O</i>]zincate(II)--dimethyl
 sulfoxide--ethanol--water (2/4/2/3)
;
_journal_coeditor_code XU4002
_journal_issue 3
_journal_name_full IUCrData
_journal_page_first x160406
_journal_paper_doi 10.1107/S2414314616004065
_journal_volume 1
_journal_year 2016
_chemical_formula_iupac
;
[Zn (C2 H6 O1 S1)6]2 [Zn (P2 W18 O62) (C2 H6 O1 S1)3 (C2 H6 O1) (H2 O1)],
2C2 H6 O S, C2 H6 O1, 1.5H2 O1
;
_chemical_formula_moiety
;
2(C12 H36 O6 S6 Zn 2+), C8 H26 O67 P2 S3 W18 Zn 4-, 2(C2 H6 O S),
C2 H6 O1, 1.5(H2 O1)
;
_chemical_formula_sum 'C38 H119 O83.5 P2 S17 W18 Zn3'
_chemical_formula_weight 6024.70
_chemical_name_systematic
;Hexakis(dimethyl sulfoxide-\k<i>O</i>)zinc(II)
<i>mer</i>-aquatris(dimethyl
sulfoxide-\k<i>O</i>)(ethanol-\k<i>O</i>)[octadecatungstodiphosphato(V)-\k<i>O</i>]zincate(II)--dimethyl sulfoxide--ethanol--water (2/4/2/3)
;
_space_group_crystal_system triclinic
_space_group_IT_number 2
_space_group_name_Hall '-P 1'
_space_group_name_H-M_alt 'P -1'
_symmetry_space_group_name_Hall '-P 1'
_symmetry_space_group_name_H-M 'P -1'
_atom_sites_solution_hydrogens geom
_atom_sites_solution_primary direct
_atom_sites_solution_secondary difmap
_audit_creation_method SHELXL-2014/7
_cell_angle_alpha 94.766(2)
_cell_angle_beta 90.035(3)
_cell_angle_gamma 104.681(2)
_cell_formula_units_Z 2
_cell_length_a 17.3770(10)
_cell_length_b 18.889(8)
_cell_length_c 19.705(6)
_cell_measurement_reflns_used 117368
_cell_measurement_temperature 223(2)
_cell_measurement_theta_max 30.075
_cell_measurement_theta_min 1.037
_cell_volume 6233(3)
_computing_cell_refinement
;
DENZO/SCALEPACK (Otwinowski & Minor, 1997)
;
_computing_data_collection
;
COLLECT (Nonius, 2002)
;
_computing_data_reduction
;
<i>SORTAV</i> (Blessing, 1995),
CALC-OH (Nardelli (1999)
;
_computing_molecular_graphics
;
ORTEP-3 for Windows (Farrugia, 2012)
;
_computing_publication_material
;
SHELXL2014 (Sheldrick, 2015)
;
_computing_structure_refinement
;
SHELXL2014 (Sheldrick, 2015)
;
_computing_structure_solution
;
SIR2004 (Burla <i>et al.</i>,  2005)
;
_diffrn_ambient_temperature 223(2)
_diffrn_measured_fraction_theta_full 0.997
_diffrn_measured_fraction_theta_max 0.997
_diffrn_measurement_device_type 'Bruker--Nonius KappaCCD'
_diffrn_measurement_method '\f & \w scans'
_diffrn_radiation_type MoK\a
_diffrn_radiation_wavelength 0.71073
_diffrn_reflns_av_R_equivalents 0.0968
_diffrn_reflns_limit_h_max 24
_diffrn_reflns_limit_h_min -24
_diffrn_reflns_limit_k_max 23
_diffrn_reflns_limit_k_min -26
_diffrn_reflns_limit_l_max 27
_diffrn_reflns_limit_l_min -27
_diffrn_reflns_number 117368
_diffrn_reflns_theta_full 27.103
_diffrn_reflns_theta_max 27.103
_diffrn_reflns_theta_min 2.057
_exptl_absorpt_coefficient_mu 17.501
_exptl_absorpt_correction_T_max 0.237
_exptl_absorpt_correction_T_min 0.107
_exptl_absorpt_correction_type multi-scan
_exptl_absorpt_process_details
;
(SORTAV; Blessing, 1995)
;
_exptl_crystal_colour colorless
_exptl_crystal_density_diffrn 3.210
_exptl_crystal_description prism
_exptl_crystal_F_000 5478
_exptl_crystal_size_max 0.200
_exptl_crystal_size_mid 0.180
_exptl_crystal_size_min 0.030
_refine_diff_density_max 3.216
_refine_diff_density_min -3.340
_refine_ls_extinction_method none
_refine_ls_goodness_of_fit_ref 0.976
_refine_ls_hydrogen_treatment constr
_refine_ls_matrix_type full
_refine_ls_number_parameters 1459
_refine_ls_number_reflns 27441
_refine_ls_number_restraints 44
_refine_ls_restrained_S_all 0.976
_refine_ls_R_factor_all 0.0798
_refine_ls_R_factor_gt 0.0506
_refine_ls_shift/su_max 0.008
_refine_ls_shift/su_mean 0.000
_refine_ls_structure_factor_coef Fsqd
_refine_ls_weighting_details 'w=1/[\s^2^(Fo^2^)+(0.0495P)^2^] where P=(Fo^2^+2Fc^2^)/3'
_refine_ls_weighting_scheme calc
_refine_ls_wR_factor_gt 0.1190
_refine_ls_wR_factor_ref 0.1311
_reflns_number_gt 19368
_reflns_number_total 27441
_reflns_threshold_expression 'I > 2\s(I)'
_cod_data_source_file xu4002sup1.cif
_cod_data_source_block I
_cod_original_formula_sum 'C38 H119 O83.50 P2 S17 W18 Zn3'
_cod_database_code 1542903
_shelx_space_group_comment
;
The symmetry employed for this shelxl refinement is uniquely defined
by the following loop, which should always be used as a source of
symmetry information in preference to the above space-group names.
They are only intended as comments.
;
_shelx_estimated_absorpt_t_min 0.128
_shelx_estimated_absorpt_t_max 0.622

loop_
_symmetry_equiv_pos_as_xyz
'x, y, z'
'-x, -y, -z'

loop_
_atom_site_type_symbol
_atom_site_label
_atom_site_fract_x
_atom_site_fract_y
_atom_site_fract_z
_atom_site_U_iso_or_equiv
_atom_site_adp_type
_atom_site_calc_flag
_atom_site_occupancy
_atom_site_disorder_assembly
_atom_site_disorder_group
W W1 0.69139(3) 0.08588(3) 0.90578(2) 0.02521(11) Uani d 1 . .
W W2 0.88176(3) 0.07796(3) 0.89459(2) 0.02635(11) Uani d 1 . .
W W3 0.97022(3) 0.05702(3) 0.72658(2) 0.02274(10) Uani d 1 . .
W W4 0.85745(3) 0.03864(3) 0.58448(2) 0.02183(10) Uani d 1 . .
W W5 0.64813(3) 0.04649(3) 0.59669(2) 0.02263(11) Uani d 1 . .
W W6 0.56830(3) 0.06625(3) 0.74996(2) 0.02549(11) Uani d 1 . .
W W7 0.63011(3) -0.09439(3) 0.80395(2) 0.02659(11) Uani d 1 . .
W W8 0.82283(3) -0.10040(3) 0.79098(2) 0.02621(11) Uani d 1 . .
W W9 0.70830(3) -0.11609(3) 0.64886(2) 0.02326(11) Uani d 1 . .
W W10 0.75050(3) 0.29067(3) 0.89805(2) 0.02707(11) Uani d 1 . .
W W11 0.94086(3) 0.28280(3) 0.88869(2) 0.02789(12) Uani d 1 . .
W W12 1.03064(3) 0.26142(3) 0.72179(2) 0.02339(11) Uani d 1 . .
W W13 0.92015(3) 0.24284(3) 0.57792(2) 0.02189(10) Uani d 1 . .
W W14 0.71155(3) 0.25120(3) 0.58862(2) 0.02378(11) Uani d 1 . .
W W15 0.62944(3) 0.27060(3) 0.74089(2) 0.02665(11) Uani d 1 . .
W W16 0.78916(3) 0.44130(3) 0.78387(2) 0.02834(12) Uani d 1 . .
W W17 0.98177(3) 0.43618(3) 0.77634(3) 0.02951(12) Uani d 1 . .
W W18 0.87264(3) 0.41972(3) 0.63091(2) 0.02654(11) Uani d 1 . .
P P1 0.76835(16) 0.05641(15) 0.74258(13) 0.0168(5) Uani d 1 . .
P P2 0.83276(16) 0.27245(16) 0.73596(13) 0.0182(6) Uani d 1 . .
O O1 0.6314(5) 0.0773(5) 0.9749(4) 0.035(2) Uani d 1 . .
O O2 0.9435(5) 0.0670(5) 0.9572(4) 0.036(2) Uani d 1 . .
O O3 1.0619(5) 0.0398(5) 0.7365(4) 0.033(2) Uani d 1 . .
O O4 0.8762(5) 0.0100(5) 0.5041(4) 0.0323(19) Uani d 1 . .
O O5 0.6005(5) 0.0197(5) 0.5187(4) 0.034(2) Uani d 1 . .
O O6 0.4709(5) 0.0547(5) 0.7699(4) 0.035(2) Uani d 1 . .
O O7 0.5534(5) -0.1530(5) 0.8412(4) 0.035(2) Uani d 1 . .
O O8 0.8681(5) -0.1629(5) 0.8192(4) 0.035(2) Uani d 1 . .
O O9 0.6813(5) -0.1896(5) 0.5887(4) 0.0300(19) Uani d 1 . .
O O10 0.7016(6) 0.3184(5) 0.9660(4) 0.042(2) Uani d 1 . .
O O11 1.0139(5) 0.3073(5) 0.9502(4) 0.038(2) Uani d 1 . .
O O12 1.1309(5) 0.2769(5) 0.7313(4) 0.032(2) Uani d 1 . .
O O13 0.9516(5) 0.2486(5) 0.4969(4) 0.0298(19) Uani d 1 . .
O O14 0.6733(5) 0.2568(5) 0.5106(4) 0.0315(19) Uani d 1 . .
O O15 0.5432(5) 0.2924(5) 0.7585(4) 0.038(2) Uani d 1 . .
O O16 0.7510(6) 0.5104(5) 0.8157(4) 0.039(2) Uani d 1 . .
O O17 1.0648(5) 0.5015(5) 0.8008(5) 0.039(2) Uani d 1 . .
O O18 0.8869(5) 0.4760(5) 0.5662(4) 0.036(2) Uani d 1 . .
O O19 0.7868(5) 0.0738(5) 0.9453(3) 0.0293(19) Uani d 1 . .
O O20 0.9483(5) 0.0866(4) 0.8173(4) 0.0286(18) Uani d 1 . .
O O21 0.9510(4) 0.0290(4) 0.6320(4) 0.0230(17) Uani d 1 . .
O O22 0.7564(5) 0.0580(4) 0.5749(3) 0.0252(18) Uani d 1 . .
O O23 0.5586(4) 0.0404(4) 0.6543(4) 0.0248(17) Uani d 1 . .
O O24 0.6211(5) 0.0951(4) 0.8351(4) 0.0275(18) Uani d 1 . .
O O25 0.6639(5) -0.0174(5) 0.8731(4) 0.0281(18) Uani d 1 . .
O O26 0.8427(5) -0.0245(4) 0.8631(4) 0.0289(18) Uani d 1 . .
O O27 0.9058(5) -0.0390(4) 0.7451(4) 0.0254(17) Uani d 1 . .
O O28 0.8003(4) -0.0543(4) 0.6118(3) 0.0224(16) Uani d 1 . .
O O29 0.6520(4) -0.0507(4) 0.6197(4) 0.0233(17) Uani d 1 . .
O O30 0.5769(5) -0.0311(4) 0.7637(4) 0.0268(18) Uani d 1 . .
O O31 0.7166(5) -0.1345(5) 0.8265(4) 0.0299(19) Uani d 1 . .
O O32 0.7797(5) -0.1510(5) 0.7052(4) 0.0307(19) Uani d 1 . .
O O33 0.6286(5) -0.1461(4) 0.7153(4) 0.0272(18) Uani d 1 . .
O O34 0.8556(5) 0.3082(5) 0.9372(4) 0.0308(19) Uani d 1 . .
O O35 0.9972(4) 0.2543(4) 0.8125(4) 0.0265(18) Uani d 1 . .
O O36 1.0207(4) 0.2614(4) 0.6258(4) 0.0236(17) Uani d 1 . .
O O37 0.8085(5) 0.2258(4) 0.5670(4) 0.0270(18) Uani d 1 . .
O O38 0.6298(5) 0.2737(5) 0.6446(4) 0.0298(19) Uani d 1 . .
O O39 0.6710(5) 0.2650(5) 0.8302(4) 0.0317(19) Uani d 1 . .
O O40 0.7833(5) 0.3836(5) 0.8588(4) 0.0309(19) Uani d 1 . .
O O41 0.9626(5) 0.3767(5) 0.8502(4) 0.0294(18) Uani d 1 . .
O O42 1.0248(4) 0.3611(4) 0.7330(4) 0.0268(18) Uani d 1 . .
O O43 0.9209(5) 0.3451(5) 0.5970(4) 0.0281(18) Uani d 1 . .
O O44 0.7732(5) 0.3501(4) 0.6055(4) 0.0268(18) Uani d 1 . .
O O45 0.6976(5) 0.3712(5) 0.7497(4) 0.0291(18) Uani d 1 . .
O O46 0.9004(5) 0.4820(5) 0.8058(4) 0.0311(19) Uani d 1 . .
O O47 0.9648(5) 0.4637(5) 0.6860(4) 0.0309(19) Uani d 1 . .
O O48 0.8136(5) 0.4680(5) 0.6924(4) 0.0307(19) Uani d 1 . .
O O49 0.7834(4) 0.0902(4) 0.8162(4) 0.0232(17) Uani d 1 . .
O O50 0.8436(4) 0.0733(4) 0.7017(3) 0.0203(16) Uani d 1 . .
O O51 0.6990(4) 0.0774(4) 0.7097(3) 0.0189(15) Uani d 1 . .
O O52 0.7421(4) -0.0305(4) 0.7452(3) 0.0188(15) Uani d 1 . .
O O53 0.8324(4) 0.2579(4) 0.8108(4) 0.0246(17) Uani d 1 . .
O O54 0.8936(4) 0.2413(4) 0.6964(3) 0.0210(16) Uani d 1 . .
O O55 0.7500(4) 0.2449(4) 0.7036(3) 0.0196(16) Uani d 1 . .
O O56 0.8589(4) 0.3583(4) 0.7330(4) 0.0230(17) Uani d 1 . .
O O57 0.7311(5) 0.1896(5) 0.9133(4) 0.0305(19) Uani d 1 . .
O O58 0.9041(5) 0.1829(4) 0.9024(4) 0.0269(18) Uani d 1 . .
O O59 1.0041(4) 0.1567(4) 0.7106(4) 0.0230(17) Uani d 1 . .
O O60 0.9053(4) 0.1408(4) 0.5820(4) 0.0203(16) Uani d 1 . .
O O61 0.6649(4) 0.1502(4) 0.5954(4) 0.0250(17) Uani d 1 . .
O O62 0.5914(4) 0.1671(4) 0.7330(4) 0.0255(17) Uani d 1 . .
Zn Zn1 0.65797(9) 0.67216(10) 0.04108(7) 0.0407(4) Uani d 1 . .
O O63 0.6236(5) 0.6574(5) -0.0614(4) 0.038(2) Uani d 1 . .
S S1 0.6604(2) 0.7138(2) -0.10920(17) 0.0414(8) Uani d 1 . .
C C1 0.5997(11) 0.6915(9) -0.1838(8) 0.059(4) Uani d 1 . .
H H1A 0.6206 0.7263 -0.2169 0.089 Uiso calc 1 . .
H H1B 0.5992 0.6423 -0.2027 0.089 Uiso calc 1 . .
H H1C 0.5459 0.6937 -0.1727 0.089 Uiso calc 1 . .
C C2 0.7428(10) 0.6827(9) -0.1422(8) 0.056(4) Uani d 1 . .
H H2A 0.7707 0.7162 -0.1741 0.083 Uiso calc 1 . .
H H2B 0.7788 0.6810 -0.1050 0.083 Uiso calc 1 . .
H H2C 0.7238 0.6340 -0.1654 0.083 Uiso calc 1 . .
O O64 0.5500(7) 0.5981(8) 0.0607(6) 0.074(4) Uani d 1 . .
S S2 0.4732(3) 0.6184(3) 0.0554(2) 0.0440(11) Uani d 0.78 A 1
C C3 0.4339(10) 0.5852(12) -0.0299(8) 0.070(6) Uani d 0.78 A 1
H H3A 0.3834 0.5972 -0.0361 0.105 Uiso calc 0.78 A 1
H H3B 0.4712 0.6084 -0.0630 0.105 Uiso calc 0.78 A 1
H H3C 0.4262 0.5324 -0.0362 0.105 Uiso calc 0.78 A 1
C C4 0.4039(9) 0.5538(11) 0.0999(9) 0.067(5) Uani d 0.78 A 1
H H4A 0.3522 0.5644 0.0982 0.100 Uiso calc 0.78 A 1
H H4B 0.4000 0.5047 0.0790 0.100 Uiso calc 0.78 A 1
H H4C 0.4217 0.5571 0.1470 0.100 Uiso calc 0.78 A 1
S S2A 0.4885(9) 0.5657(9) 0.0397(10) 0.043(4) Uani d 0.22 A 2
C C3A 0.4339(10) 0.5852(12) -0.0299(8) 0.070(6) Uani d 0.22 A 2
H H3A1 0.3836 0.5484 -0.0361 0.105 Uiso calc 0.22 A 2
H H3A2 0.4240 0.6333 -0.0205 0.105 Uiso calc 0.22 A 2
H H3A3 0.4645 0.5847 -0.0711 0.105 Uiso calc 0.22 A 2
C C4A 0.4039(9) 0.5538(11) 0.0999(9) 0.067(5) Uani d 0.22 A 2
H H4A1 0.3554 0.5257 0.0763 0.100 Uiso calc 0.22 A 2
H H4A2 0.4149 0.5280 0.1378 0.100 Uiso calc 0.22 A 2
H H4A3 0.3975 0.6017 0.1169 0.100 Uiso calc 0.22 A 2
O O65 0.7070(7) 0.5831(6) 0.0301(6) 0.064(3) Uani d 1 . .
S S3 0.7984(3) 0.5912(3) 0.0300(2) 0.0459(10) Uani d 0.85 B 1
C C5 0.8090(16) 0.5036(15) -0.0007(15) 0.133(12) Uani d 0.85 B 1
H H5A 0.8651 0.5046 -0.0022 0.200 Uiso calc 0.85 B 1
H H5B 0.7823 0.4674 0.0293 0.200 Uiso calc 0.85 B 1
H H5C 0.7855 0.4908 -0.0462 0.200 Uiso calc 0.85 B 1
C C6 0.8278(11) 0.5957(10) 0.1169(8) 0.069(5) Uani d 0.85 B 1
H H6A 0.8847 0.6008 0.1201 0.104 Uiso calc 0.85 B 1
H H6B 0.8151 0.6377 0.1417 0.104 Uiso calc 0.85 B 1
H H6C 0.7998 0.5510 0.1364 0.104 Uiso calc 0.85 B 1
S S3A 0.7617(17) 0.5482(18) 0.0632(14) 0.066(7) Uani d 0.15 B 2
C C5A 0.8090(16) 0.5036(15) -0.0007(15) 0.133(12) Uani d 0.15 B 2
H H5A1 0.8454 0.4803 0.0205 0.200 Uiso calc 0.15 B 2
H H5A2 0.7691 0.4667 -0.0277 0.200 Uiso calc 0.15 B 2
H H5A3 0.8383 0.5395 -0.0300 0.200 Uiso calc 0.15 B 2
C C6A 0.8278(11) 0.5957(10) 0.1169(8) 0.069(5) Uani d 0.15 B 2
H H6A1 0.8588 0.5645 0.1339 0.104 Uiso calc 0.15 B 2
H H6A2 0.8627 0.6353 0.0948 0.104 Uiso calc 0.15 B 2
H H6A3 0.8021 0.6161 0.1546 0.104 Uiso calc 0.15 B 2
O O66 0.6908(5) 0.6965(7) 0.1435(4) 0.052(3) Uani d 1 . .
S S4 0.6307(3) 0.7146(3) 0.1922(2) 0.0732(15) Uani d 1 . .
C C7 0.6542(14) 0.6839(16) 0.2707(9) 0.113(10) Uani d 1 . .
H H7A 0.6175 0.6938 0.3051 0.169 Uiso calc 1 . .
H H7B 0.6497 0.6315 0.2648 0.169 Uiso calc 1 . .
H H7C 0.7081 0.7096 0.2850 0.169 Uiso calc 1 . .
C C8 0.6730(19) 0.8140(16) 0.2182(10) 0.139(12) Uani d 1 . .
H H8A 0.6379 0.8312 0.2502 0.208 Uiso calc 1 . .
H H8B 0.7250 0.8211 0.2396 0.208 Uiso calc 1 . .
H H8C 0.6780 0.8416 0.1783 0.208 Uiso calc 1 . .
O O67 0.7689(5) 0.7395(5) 0.0179(5) 0.044(2) Uani d 1 . .
S S5 0.80429(19) 0.81711(19) 0.04867(17) 0.0370(7) Uani d 1 . .
C C9 0.8720(11) 0.8095(10) 0.1130(9) 0.068(5) Uani d 1 . .
H H9A 0.8968 0.8579 0.1348 0.102 Uiso calc 1 . .
H H9B 0.8437 0.7785 0.1466 0.102 Uiso calc 1 . .
H H9C 0.9126 0.7879 0.0929 0.102 Uiso calc 1 . .
C C10 0.8733(14) 0.8557(13) -0.0099(10) 0.104(9) Uani d 1 . .
H H10A 0.8989 0.9061 0.0062 0.155 Uiso calc 1 . .
H H10B 0.9130 0.8278 -0.0155 0.155 Uiso calc 1 . .
H H10C 0.8466 0.8548 -0.0534 0.155 Uiso calc 1 . .
O O68 0.6181(6) 0.7732(7) 0.0536(5) 0.061(3) Uani d 1 . .
S S6 0.5558(2) 0.7983(2) 0.01869(16) 0.0391(8) Uani d 1 . .
C C11 0.4924(10) 0.8187(11) 0.0812(10) 0.072(6) Uani d 1 . .
H H11A 0.4503 0.8354 0.0603 0.107 Uiso calc 1 . .
H H11B 0.4692 0.7750 0.1041 0.107 Uiso calc 1 . .
H H11C 0.5221 0.8570 0.1140 0.107 Uiso calc 1 . .
C C12 0.6056(16) 0.8900(11) 0.0063(9) 0.105(9) Uani d 1 . .
H H12A 0.5699 0.9128 -0.0167 0.158 Uiso calc 1 . .
H H12B 0.6222 0.9171 0.0502 0.158 Uiso calc 1 . .
H H12C 0.6519 0.8906 -0.0212 0.158 Uiso calc 1 . .
Zn Zn2 0.65763(9) -0.28099(9) 0.50579(7) 0.0355(3) Uani d 1 . .
O O69 0.6403(7) -0.3704(6) 0.4356(5) 0.061(3) Uani d 1 . .
H H169 0.6388 -0.3810 0.3927 0.073 Uiso d 1 . .
H H269 0.6510 -0.4058 0.4544 0.073 Uiso d 1 . .
O O70 0.6996(6) -0.3454(5) 0.5727(5) 0.045(2) Uani d 1 . .
H HO70 0.6982 -0.3901 0.5610 0.054 Uiso d 1 . .
C C13 0.7641(10) -0.3160(7) 0.6221(8) 0.050(4) Uani d 1 . .
H H13A 0.7499 -0.2785 0.6535 0.061 Uiso calc 1 . .
H H13B 0.8120 -0.2923 0.5983 0.061 Uiso calc 1 . .
C C14 0.7812(13) -0.3732(12) 0.6610(10) 0.084(6) Uani d 1 . .
H H14A 0.8245 -0.3513 0.6934 0.126 Uiso calc 1 . .
H H14B 0.7342 -0.3961 0.6854 0.126 Uiso calc 1 . .
H H14C 0.7963 -0.4099 0.6302 0.126 Uiso calc 1 . .
O O71 0.7749(6) -0.2423(6) 0.4786(5) 0.050(3) Uani d 1 . .
S S8 0.80568(19) -0.16053(19) 0.46897(15) 0.0328(7) Uani d 1 . .
C C15 0.9092(9) -0.1416(10) 0.4914(9) 0.060(5) Uani d 1 . .
H H15A 0.9343 -0.0902 0.4868 0.090 Uiso calc 1 . .
H H15B 0.9150 -0.1523 0.5381 0.090 Uiso calc 1 . .
H H15C 0.9343 -0.1720 0.4614 0.090 Uiso calc 1 . .
C C16 0.8172(11) -0.1502(12) 0.3793(8) 0.069(5) Uani d 1 . .
H H16A 0.8367 -0.0985 0.3723 0.104 Uiso calc 1 . .
H H16B 0.8549 -0.1766 0.3614 0.104 Uiso calc 1 . .
H H16C 0.7661 -0.1698 0.3558 0.104 Uiso calc 1 . .
O O72 0.6253(6) -0.2148(6) 0.4385(5) 0.047(2) Uani d 1 . .
S S9 0.6102(3) -0.1395(3) 0.4591(2) 0.0404(10) Uani d 0.8 C 1
C C17 0.5127(10) -0.1582(11) 0.4896(10) 0.072(5) Uani d 0.8 C 1
H H17A 0.4994 -0.1123 0.5036 0.108 Uiso calc 0.8 C 1
H H17B 0.4758 -0.1850 0.4537 0.108 Uiso calc 0.8 C 1
H H17C 0.5089 -0.1874 0.5282 0.108 Uiso calc 0.8 C 1
C C18 0.5966(14) -0.1039(12) 0.3807(9) 0.086(7) Uani d 0.8 C 1
H H18A 0.5866 -0.0558 0.3895 0.128 Uiso calc 0.8 C 1
H H18B 0.6441 -0.0999 0.3539 0.128 Uiso calc 0.8 C 1
H H18C 0.5515 -0.1367 0.3557 0.128 Uiso calc 0.8 C 1
S S9A 0.5582(14) -0.1865(15) 0.4157(11) 0.073(7) Uani d 0.2 C 2
C C17A 0.5127(10) -0.1582(11) 0.4896(10) 0.072(5) Uani d 0.2 C 2
H H17D 0.4683 -0.1393 0.4765 0.108 Uiso calc 0.2 C 2
H H17E 0.4935 -0.1997 0.5163 0.108 Uiso calc 0.2 C 2
H H17F 0.5512 -0.1199 0.5164 0.108 Uiso calc 0.2 C 2
C C18A 0.5966(14) -0.1039(12) 0.3807(9) 0.086(7) Uani d 0.2 C 2
H H18D 0.5532 -0.0848 0.3656 0.128 Uiso calc 0.2 C 2
H H18E 0.6290 -0.0689 0.4147 0.128 Uiso calc 0.2 C 2
H H18F 0.6290 -0.1118 0.3421 0.128 Uiso calc 0.2 C 2
O O73 0.5433(6) -0.3091(6) 0.5413(5) 0.055(3) Uani d 1 . .
S S10 0.5132(3) -0.3393(3) 0.6070(2) 0.0631(12) Uani d 1 . .
C C19 0.4691(12) -0.2750(10) 0.6500(9) 0.078(6) Uani d 1 . .
H H19A 0.5080 -0.2416 0.6807 0.116 Uiso calc 1 . .
H H19B 0.4247 -0.3004 0.6759 0.116 Uiso calc 1 . .
H H19C 0.4502 -0.2474 0.6171 0.116 Uiso calc 1 . .
C C20 0.4200(13) -0.4014(12) 0.5842(14) 0.109(8) Uani d 1 . .
H H20A 0.3962 -0.4237 0.6244 0.163 Uiso calc 1 . .
H H20B 0.3850 -0.3751 0.5651 0.163 Uiso calc 1 . .
H H20C 0.4278 -0.4394 0.5507 0.163 Uiso calc 1 . .
O O74 1.2758(6) 0.8563(7) -0.2887(5) 0.060(3) Uani d 1 . .
Zn Zn3 1.17765(9) 0.79421(9) -0.24076(7) 0.0329(3) Uani d 1 . .
S S11 1.3106(2) 0.8415(3) -0.35584(19) 0.0424(10) Uani d 0.88 D 1
C C21 1.2614(11) 0.8798(10) -0.4174(7) 0.057(4) Uani d 0.88 D 1
H H21A 1.2824 0.8713 -0.4621 0.085 Uiso calc 0.88 D 1
H H21B 1.2048 0.8567 -0.4178 0.085 Uiso calc 0.88 D 1
H H21C 1.2703 0.9322 -0.4057 0.085 Uiso calc 0.88 D 1
C C22 1.4051(9) 0.9044(9) -0.3534(8) 0.058(4) Uani d 0.88 D 1
H H22A 1.4316 0.8980 -0.3959 0.086 Uiso calc 0.88 D 1
H H22B 1.3989 0.9541 -0.3471 0.086 Uiso calc 0.88 D 1
H H22C 1.4366 0.8956 -0.3159 0.086 Uiso calc 0.88 D 1
S S11A 1.3010(17) 0.8936(18) -0.3398(14) 0.038(6) Uiso d 0.12 D 2
C C21A 1.2614(11) 0.8798(10) -0.4174(7) 0.057(4) Uani d 0.12 D 2
H H21D 1.2923 0.9158 -0.4457 0.085 Uiso calc 0.12 D 2
H H21E 1.2614 0.8308 -0.4366 0.085 Uiso calc 0.12 D 2
H H21F 1.2072 0.8846 -0.4155 0.085 Uiso calc 0.12 D 2
C C22A 1.4051(9) 0.9044(9) -0.3534(8) 0.058(4) Uani d 0.12 D 2
H H22D 1.4209 0.9327 -0.3922 0.086 Uiso calc 0.12 D 2
H H22E 1.4351 0.9298 -0.3132 0.086 Uiso calc 0.12 D 2
H H22F 1.4155 0.8564 -0.3622 0.086 Uiso calc 0.12 D 2
O O75 1.1042(6) 0.8077(5) -0.3187(4) 0.039(2) Uani d 1 . .
S S12 1.0476(2) 0.8570(2) -0.30924(15) 0.0378(8) Uani d 1 . .
C C23 1.0648(9) 0.9092(8) -0.3808(7) 0.047(4) Uani d 1 . .
H H23A 1.0307 0.9427 -0.3792 0.070 Uiso calc 1 . .
H H23B 1.1201 0.9369 -0.3803 0.070 Uiso calc 1 . .
H H23C 1.0531 0.8765 -0.4222 0.070 Uiso calc 1 . .
C C24 0.9538(9) 0.7982(10) -0.3364(8) 0.061(5) Uani d 1 . .
H H24A 0.9134 0.8254 -0.3320 0.091 Uiso calc 1 . .
H H24B 0.9564 0.7799 -0.3836 0.091 Uiso calc 1 . .
H H24C 0.9405 0.7571 -0.3083 0.091 Uiso calc 1 . .
O O76 1.1859(7) 0.6921(6) -0.2890(5) 0.063(3) Uani d 1 . .
S S13 1.1462(3) 0.6292(3) -0.3396(2) 0.0708(13) Uani d 1 . .
C C25 1.1681(15) 0.6690(14) -0.4103(16) 0.150(14) Uani d 1 . .
H H25A 1.1460 0.6344 -0.4488 0.225 Uiso calc 1 . .
H H25B 1.1458 0.7112 -0.4099 0.225 Uiso calc 1 . .
H H25C 1.2254 0.6849 -0.4140 0.225 Uiso calc 1 . .
C C26 1.0401(14) 0.6267(13) -0.3434(18) 0.141(13) Uani d 1 . .
H H26A 1.0127 0.5866 -0.3757 0.212 Uiso calc 1 . .
H H26B 1.0176 0.6194 -0.2987 0.212 Uiso calc 1 . .
H H26C 1.0337 0.6728 -0.3579 0.212 Uiso calc 1 . .
O O77 1.0789(7) 0.7454(6) -0.1868(5) 0.060(3) Uani d 1 . .
S S14 1.0575(4) 0.7247(4) -0.1161(3) 0.0597(17) Uani d 0.65 E 1
C C27 1.1089(17) 0.6593(15) -0.0962(10) 0.114(10) Uani d 0.65 E 1
H H27A 1.0958 0.6451 -0.0506 0.171 Uiso calc 0.65 E 1
H H27B 1.0933 0.6164 -0.1286 0.171 Uiso calc 0.65 E 1
H H27C 1.1657 0.6805 -0.0985 0.171 Uiso calc 0.65 E 1
C C28 0.9552(12) 0.6652(13) -0.1254(11) 0.090(7) Uani d 0.65 E 1
H H28A 0.9368 0.6493 -0.0813 0.135 Uiso calc 0.65 E 1
H H28B 0.9203 0.6923 -0.1431 0.135 Uiso calc 0.65 E 1
H H28C 0.9547 0.6226 -0.1566 0.135 Uiso calc 0.65 E 1
S S14A 1.0471(11) 0.6723(9) -0.1693(7) 0.083(5) Uani d 0.35 E 2
C C27A 1.1089(17) 0.6593(15) -0.0962(10) 0.114(10) Uani d 0.35 E 2
H H27D 1.0893 0.6099 -0.0825 0.171 Uiso calc 0.35 E 2
H H27E 1.1638 0.6666 -0.1098 0.171 Uiso calc 0.35 E 2
H H27F 1.1057 0.6946 -0.0583 0.171 Uiso calc 0.35 E 2
C C28A 0.9552(12) 0.6652(13) -0.1254(11) 0.090(7) Uani d 0.35 E 2
H H28D 0.9343 0.6151 -0.1138 0.135 Uiso calc 0.35 E 2
H H28E 0.9646 0.6981 -0.0841 0.135 Uiso calc 0.35 E 2
H H28F 0.9171 0.6784 -0.1546 0.135 Uiso calc 0.35 E 2
O O78 1.2548(6) 0.7824(6) -0.1660(5) 0.051(3) Uani d 1 . .
S S15 1.3446(2) 0.8024(2) -0.17201(17) 0.0440(9) Uani d 1 . .
C C29 1.3785(9) 0.7723(11) -0.0984(8) 0.060(5) Uani d 1 . .
H H29A 1.4362 0.7831 -0.0983 0.090 Uiso calc 1 . .
H H29B 1.3616 0.7973 -0.0584 0.090 Uiso calc 1 . .
H H29C 1.3566 0.7197 -0.0979 0.090 Uiso calc 1 . .
C C30 1.3779(9) 0.8965(9) -0.1497(7) 0.047(4) Uani d 1 . .
H H30A 1.4353 0.9116 -0.1529 0.071 Uiso calc 1 . .
H H30B 1.3540 0.9228 -0.1805 0.071 Uiso calc 1 . .
H H30C 1.3628 0.9076 -0.1034 0.071 Uiso calc 1 . .
O O79 1.1753(6) 0.8982(6) -0.1923(4) 0.046(2) Uani d 1 . .
S S16 1.1464(2) 0.9070(2) -0.11963(16) 0.0440(9) Uani d 1 . .
C C31 1.2085(11) 0.9914(9) -0.0893(8) 0.064(5) Uani d 1 . .
H H31A 1.1956 1.0032 -0.0425 0.097 Uiso calc 1 . .
H H31B 1.2635 0.9887 -0.0912 0.097 Uiso calc 1 . .
H H31C 1.2010 1.0291 -0.1172 0.097 Uiso calc 1 . .
C C32 1.0571(10) 0.9328(12) -0.1280(8) 0.071(6) Uani d 1 . .
H H32A 1.0353 0.9394 -0.0834 0.107 Uiso calc 1 . .
H H32B 1.0672 0.9785 -0.1496 0.107 Uiso calc 1 . .
H H32C 1.0194 0.8947 -0.1559 0.107 Uiso calc 1 . .
S S18 0.1886(3) 0.4595(3) 0.5604(2) 0.0645(12) Uani d 1 . .
O O81 0.2625(6) 0.4510(6) 0.5251(6) 0.062(3) Uani d 1 . .
C C33 0.1090(11) 0.3857(13) 0.5239(14) 0.111(9) Uani d 1 . .
H H33A 0.0594 0.3886 0.5451 0.166 Uiso calc 1 . .
H H33B 0.1048 0.3896 0.4753 0.166 Uiso calc 1 . .
H H33C 0.1199 0.3391 0.5315 0.166 Uiso calc 1 . .
C C34 0.1934(13) 0.4212(15) 0.6378(9) 0.098(8) Uani d 1 . .
H H34A 0.1473 0.4243 0.6644 0.146 Uiso calc 1 . .
H H34B 0.1942 0.3701 0.6289 0.146 Uiso calc 1 . .
H H34C 0.2414 0.4479 0.6629 0.146 Uiso calc 1 . .
S S19 0.5479(5) 0.4255(5) 0.6467(4) 0.072(2) Uiso d 0.6 F 1
C C35 0.4957(14) 0.4578(13) 0.5965(11) 0.092(7) Uiso d 0.6 F 1
H H35A 0.4764 0.4219 0.5581 0.138 Uiso calc 0.6 F 1
H H35B 0.4509 0.4685 0.6207 0.138 Uiso calc 0.6 F 1
H H35C 0.5282 0.5025 0.5801 0.138 Uiso calc 0.6 F 1
C C36 0.576(2) 0.490(2) 0.7078(19) 0.175(14) Uiso d 0.6 F 1
H H36A 0.6084 0.4750 0.7409 0.263 Uiso calc 0.6 F 1
H H36B 0.6069 0.5345 0.6891 0.263 Uiso calc 0.6 F 1
H H36C 0.5296 0.5005 0.7298 0.263 Uiso calc 0.6 F 1
S S19A 0.5785(11) 0.4930(10) 0.6229(9) 0.105(5) Uiso d 0.4 F 2
C C35A 0.4957(14) 0.4578(13) 0.5965(11) 0.092(7) Uiso d 0.4 F 2
H H35D 0.4941 0.4580 0.5473 0.138 Uiso calc 0.4 F 2
H H35E 0.4797 0.4076 0.6088 0.138 Uiso calc 0.4 F 2
H H35F 0.4596 0.4850 0.6162 0.138 Uiso calc 0.4 F 2
C C36A 0.576(2) 0.490(2) 0.7078(19) 0.175(14) Uiso d 0.4 F 2
H H36D 0.6287 0.5128 0.7273 0.263 Uiso calc 0.4 F 2
H H36E 0.5389 0.5173 0.7263 0.263 Uiso calc 0.4 F 2
H H36F 0.5591 0.4398 0.7188 0.263 Uiso calc 0.4 F 2
O O82 0.6362(15) 0.4371(14) 0.5963(12) 0.172(9) Uiso d 1 . .
C C37 1.3200(12) 0.6351(11) -0.2506(10) 0.077(5) Uiso d 1 . .
H H37A 1.2764 0.6587 -0.2484 0.116 Uiso calc 1 . .
H H37B 1.3696 0.6714 -0.2389 0.116 Uiso calc 1 . .
H H37C 1.3226 0.6129 -0.2965 0.116 Uiso calc 1 . .
C C38 1.308(3) 0.583(2) -0.206(2) 0.195(14) Uiso d 1 . .
H H38A 1.2582 0.5449 -0.2173 0.234 Uiso calc 1 . .
H H38B 1.3055 0.6039 -0.1594 0.234 Uiso calc 1 . .
O O83 1.373(2) 0.5531(19) -0.2140(17) 0.246(13) Uiso d 1 . .
H H83 1.3747 0.5359 -0.2540 0.296 Uiso calc 1 . .
O O1W 1.2277(9) 1.0206(9) -0.2780(7) 0.098(5) Uiso d 1 . .
H H11W 1.2199 0.9810 -0.2585 0.118 Uiso d 1 . .
H H21W 1.1839 1.0329 -0.2786 0.118 Uiso d 1 . .
O O2W 1.1829(14) 0.6271(13) -0.1757(11) 0.064(6) Uiso d 0.5 . .
H H12W 1.1739 0.6575 -0.2022 0.077 Uiso d 0.5 . .
H H22W 1.1610 0.5841 -0.1935 0.077 Uiso d 0.5 . .

loop_
_atom_site_aniso_label
_atom_site_aniso_U_11
_atom_site_aniso_U_22
_atom_site_aniso_U_33
_atom_site_aniso_U_12
_atom_site_aniso_U_13
_atom_site_aniso_U_23
W1 0.0258(2) 0.0329(3) 0.0178(2) 0.0087(2) 0.00618(18) 0.00357(19)
W2 0.0249(2) 0.0372(3) 0.0176(2) 0.0086(2) -0.00120(18) 0.00334(19)
W3 0.0196(2) 0.0285(3) 0.0219(2) 0.00880(19) 0.00211(17) 0.00414(18)
W4 0.0209(2) 0.0271(3) 0.0177(2) 0.00662(19) 0.00357(17) 0.00105(18)
W5 0.0205(2) 0.0284(3) 0.0191(2) 0.0067(2) -0.00084(17) 0.00162(18)
W6 0.0189(2) 0.0340(3) 0.0237(2) 0.0067(2) 0.00360(18) 0.00349(19)
W7 0.0252(2) 0.0273(3) 0.0265(2) 0.0041(2) 0.00822(19) 0.00579(19)
W8 0.0253(2) 0.0278(3) 0.0268(2) 0.0073(2) -0.00053(19) 0.00806(19)
W9 0.0249(2) 0.0231(3) 0.0212(2) 0.0051(2) 0.00221(18) 0.00168(18)
W10 0.0297(3) 0.0318(3) 0.0205(2) 0.0101(2) 0.00649(18) -0.00053(19)
W11 0.0267(2) 0.0361(3) 0.0193(2) 0.0064(2) -0.00222(18) -0.00202(19)
W12 0.0182(2) 0.0292(3) 0.0225(2) 0.00569(19) 0.00093(17) 0.00229(18)
W13 0.0206(2) 0.0273(3) 0.0183(2) 0.00679(19) 0.00361(17) 0.00256(18)
W14 0.0213(2) 0.0300(3) 0.0216(2) 0.0084(2) 0.00067(17) 0.00539(19)
W15 0.0214(2) 0.0334(3) 0.0273(2) 0.0111(2) 0.00521(18) 0.0021(2)
W16 0.0309(3) 0.0251(3) 0.0305(2) 0.0104(2) 0.0071(2) 0.0003(2)
W17 0.0265(3) 0.0247(3) 0.0353(3) 0.0040(2) -0.0018(2) -0.0009(2)
W18 0.0306(3) 0.0236(3) 0.0260(2) 0.0072(2) 0.00503(19) 0.00456(19)
P1 0.0185(13) 0.0166(15) 0.0157(12) 0.0048(11) 0.0020(10) 0.0036(10)
P2 0.0200(14) 0.0179(15) 0.0163(12) 0.0049(12) 0.0010(10) -0.0011(11)
O1 0.032(5) 0.043(6) 0.029(4) 0.009(4) 0.008(4) 0.004(4)
O2 0.034(5) 0.052(6) 0.021(4) 0.012(4) -0.002(4) 0.003(4)
O3 0.020(4) 0.043(6) 0.038(5) 0.012(4) -0.001(3) 0.001(4)
O4 0.027(4) 0.042(6) 0.028(4) 0.010(4) 0.006(3) 0.005(4)
O5 0.033(5) 0.042(6) 0.028(4) 0.012(4) -0.002(4) 0.002(4)
O6 0.023(4) 0.042(6) 0.044(5) 0.014(4) 0.006(4) 0.006(4)
O7 0.040(5) 0.027(5) 0.039(5) 0.008(4) 0.013(4) 0.010(4)
O8 0.039(5) 0.033(5) 0.034(5) 0.008(4) 0.000(4) 0.009(4)
O9 0.034(5) 0.035(5) 0.021(4) 0.009(4) 0.001(3) 0.002(3)
O10 0.048(6) 0.047(6) 0.031(5) 0.010(5) 0.012(4) -0.001(4)
O11 0.042(5) 0.042(6) 0.024(4) 0.001(4) -0.003(4) -0.008(4)
O12 0.021(4) 0.045(6) 0.027(4) 0.008(4) -0.008(3) -0.005(4)
O13 0.040(5) 0.031(5) 0.019(4) 0.008(4) 0.007(3) 0.000(3)
O14 0.032(5) 0.031(5) 0.031(4) 0.005(4) 0.000(4) 0.005(4)
O15 0.028(5) 0.054(6) 0.038(5) 0.017(4) 0.010(4) 0.008(4)
O16 0.049(6) 0.030(5) 0.038(5) 0.011(4) 0.008(4) 0.002(4)
O17 0.035(5) 0.023(5) 0.053(6) -0.004(4) -0.006(4) 0.003(4)
O18 0.046(5) 0.029(5) 0.031(4) 0.007(4) 0.004(4) 0.010(4)
O19 0.039(5) 0.037(5) 0.013(3) 0.011(4) 0.001(3) 0.001(3)
O20 0.030(4) 0.026(5) 0.029(4) 0.004(4) -0.010(3) 0.003(3)
O21 0.013(4) 0.037(5) 0.023(4) 0.013(3) 0.009(3) 0.007(3)
O22 0.035(5) 0.029(5) 0.015(3) 0.014(4) 0.000(3) 0.007(3)
O23 0.020(4) 0.020(4) 0.033(4) 0.002(3) -0.005(3) 0.007(3)
O24 0.030(4) 0.028(5) 0.027(4) 0.012(4) 0.007(3) 0.002(3)
O25 0.026(4) 0.037(5) 0.019(4) 0.003(4) 0.003(3) 0.006(3)
O26 0.027(4) 0.027(5) 0.032(4) 0.005(4) -0.004(3) 0.007(4)
O27 0.029(4) 0.025(5) 0.024(4) 0.008(4) 0.001(3) 0.007(3)
O28 0.022(4) 0.027(5) 0.019(4) 0.008(3) -0.002(3) -0.003(3)
O29 0.016(4) 0.028(5) 0.025(4) 0.004(3) 0.002(3) 0.004(3)
O30 0.023(4) 0.029(5) 0.028(4) 0.007(4) 0.004(3) 0.006(3)
O31 0.031(4) 0.039(5) 0.019(4) 0.006(4) 0.006(3) 0.014(4)
O32 0.030(5) 0.030(5) 0.036(4) 0.012(4) 0.003(4) 0.006(4)
O33 0.022(4) 0.027(5) 0.031(4) 0.003(4) 0.000(3) 0.004(3)
O34 0.036(5) 0.038(5) 0.019(4) 0.011(4) -0.001(3) -0.002(3)
O35 0.018(4) 0.031(5) 0.029(4) 0.006(4) -0.006(3) -0.002(3)
O36 0.020(4) 0.024(4) 0.028(4) 0.007(3) 0.007(3) 0.003(3)
O37 0.028(4) 0.028(5) 0.023(4) 0.006(4) 0.000(3) -0.004(3)
O38 0.023(4) 0.037(5) 0.034(4) 0.015(4) -0.004(3) 0.005(4)
O39 0.035(5) 0.033(5) 0.031(4) 0.015(4) 0.010(4) 0.004(4)
O40 0.029(5) 0.035(5) 0.030(4) 0.014(4) -0.002(3) -0.008(4)
O41 0.029(4) 0.029(5) 0.027(4) 0.005(4) -0.001(3) -0.002(3)
O42 0.022(4) 0.029(5) 0.029(4) 0.005(4) 0.007(3) 0.006(3)
O43 0.025(4) 0.029(5) 0.026(4) -0.001(4) 0.002(3) 0.005(3)
O44 0.035(5) 0.020(4) 0.028(4) 0.011(4) 0.006(3) 0.007(3)
O45 0.030(4) 0.029(5) 0.032(4) 0.015(4) 0.005(3) -0.001(4)
O46 0.038(5) 0.027(5) 0.023(4) 0.001(4) 0.006(3) -0.008(3)
O47 0.029(4) 0.031(5) 0.030(4) 0.004(4) 0.010(3) 0.001(4)
O48 0.029(4) 0.029(5) 0.038(5) 0.012(4) 0.006(4) 0.011(4)
O49 0.027(4) 0.023(4) 0.020(4) 0.005(3) 0.008(3) 0.008(3)
O50 0.024(4) 0.021(4) 0.018(3) 0.008(3) -0.001(3) 0.003(3)
O51 0.022(4) 0.025(4) 0.010(3) 0.006(3) 0.008(3) 0.003(3)
O52 0.020(4) 0.017(4) 0.018(3) 0.002(3) 0.001(3) 0.000(3)
O53 0.020(4) 0.028(5) 0.025(4) 0.006(3) 0.003(3) -0.004(3)
O54 0.022(4) 0.018(4) 0.021(4) 0.000(3) 0.005(3) 0.002(3)
O55 0.015(4) 0.024(4) 0.023(4) 0.010(3) 0.009(3) 0.006(3)
O56 0.019(4) 0.021(4) 0.026(4) 0.000(3) 0.003(3) 0.002(3)
O57 0.036(5) 0.033(5) 0.021(4) 0.006(4) 0.008(3) 0.001(3)
O58 0.032(4) 0.023(5) 0.025(4) 0.005(4) 0.002(3) 0.000(3)
O59 0.020(4) 0.028(5) 0.025(4) 0.012(3) 0.004(3) 0.009(3)
O60 0.025(4) 0.013(4) 0.024(4) 0.004(3) 0.008(3) 0.006(3)
O61 0.018(4) 0.033(5) 0.025(4) 0.006(3) 0.000(3) 0.004(3)
O62 0.021(4) 0.032(5) 0.025(4) 0.008(4) 0.001(3) 0.000(3)
Zn1 0.0236(7) 0.0593(11) 0.0332(8) -0.0004(7) -0.0010(6) 0.0039(7)
O63 0.041(5) 0.038(6) 0.032(4) 0.001(4) 0.000(4) 0.010(4)
S1 0.051(2) 0.036(2) 0.0357(17) 0.0083(17) 0.0056(15) 0.0019(15)
C1 0.068(11) 0.052(11) 0.054(9) 0.012(9) -0.005(8) -0.003(8)
C2 0.065(11) 0.047(10) 0.052(9) 0.013(8) 0.028(8) -0.007(7)
O64 0.045(7) 0.096(10) 0.068(8) -0.008(7) 0.004(6) 0.005(7)
S2 0.029(2) 0.046(3) 0.055(3) 0.007(2) 0.006(2) -0.001(2)
C3 0.048(10) 0.116(17) 0.048(9) 0.031(11) -0.014(8) -0.012(10)
C4 0.040(9) 0.077(13) 0.074(11) -0.009(9) 0.029(8) 0.029(10)
S2A 0.028(8) 0.019(8) 0.084(12) 0.006(7) -0.006(8) 0.004(8)
C3A 0.048(10) 0.116(17) 0.048(9) 0.031(11) -0.014(8) -0.012(10)
C4A 0.040(9) 0.077(13) 0.074(11) -0.009(9) 0.029(8) 0.029(10)
O65 0.060(7) 0.051(7) 0.071(7) 0.000(5) -0.028(6) -0.009(6)
S3 0.039(2) 0.047(3) 0.052(2) 0.011(2) -0.006(2) 0.008(2)
C5 0.11(2) 0.14(3) 0.16(3) 0.07(2) -0.054(19) -0.05(2)
C6 0.068(12) 0.068(12) 0.052(10) -0.019(10) -0.009(8) 0.006(9)
S3A 0.077(17) 0.061(17) 0.061(15) 0.017(12) 0.021(13) 0.018(14)
C5A 0.11(2) 0.14(3) 0.16(3) 0.07(2) -0.054(19) -0.05(2)
C6A 0.068(12) 0.068(12) 0.052(10) -0.019(10) -0.009(8) 0.006(9)
O66 0.029(5) 0.097(9) 0.030(5) 0.022(5) 0.006(4) -0.002(5)
S4 0.040(2) 0.139(5) 0.041(2) 0.029(3) 0.0030(18) -0.006(3)
C7 0.103(18) 0.21(3) 0.033(9) 0.049(19) 0.006(10) 0.022(13)
C8 0.22(3) 0.17(3) 0.049(12) 0.09(3) 0.050(16) 0.000(15)
O67 0.029(5) 0.050(6) 0.050(5) 0.008(4) 0.002(4) -0.013(5)
S5 0.0279(16) 0.037(2) 0.0449(18) 0.0059(14) -0.0055(14) 0.0033(15)
C9 0.062(11) 0.075(13) 0.064(11) 0.013(10) -0.027(9) 0.002(9)
C10 0.110(18) 0.100(18) 0.060(12) -0.053(14) 0.013(11) 0.014(11)
O68 0.037(6) 0.113(10) 0.042(5) 0.038(6) -0.007(5) -0.011(6)
S6 0.0342(18) 0.046(2) 0.0356(17) 0.0083(16) -0.0012(14) 0.0004(15)
C11 0.048(10) 0.086(14) 0.094(13) 0.046(10) 0.019(9) -0.008(11)
C12 0.16(2) 0.064(14) 0.055(11) -0.045(14) -0.034(13) 0.028(10)
Zn2 0.0314(8) 0.0365(9) 0.0392(8) 0.0111(7) -0.0007(6) -0.0004(7)
O69 0.081(8) 0.054(7) 0.055(6) 0.036(7) -0.012(6) -0.013(5)
O70 0.054(6) 0.034(6) 0.050(6) 0.015(5) -0.007(5) 0.005(4)
C13 0.072(11) 0.018(7) 0.062(9) 0.015(7) -0.041(8) -0.010(6)
C14 0.090(16) 0.078(15) 0.088(14) 0.027(13) -0.020(12) 0.019(11)
O71 0.038(6) 0.049(7) 0.069(7) 0.020(5) 0.010(5) 0.007(5)
S8 0.0305(16) 0.038(2) 0.0315(15) 0.0131(14) 0.0020(13) -0.0006(13)
C15 0.040(9) 0.061(11) 0.083(12) 0.022(8) -0.015(8) 0.004(9)
C16 0.058(11) 0.103(16) 0.045(9) 0.018(11) -0.002(8) 0.003(9)
O72 0.044(6) 0.055(7) 0.049(5) 0.026(5) -0.008(4) 0.001(5)
S9 0.040(2) 0.045(3) 0.038(2) 0.018(2) -0.0069(18) -0.0013(19)
C17 0.053(11) 0.073(13) 0.102(14) 0.042(10) 0.020(10) 0.003(11)
C18 0.131(19) 0.101(16) 0.053(10) 0.078(15) 0.014(11) 0.022(10)
S9A 0.059(12) 0.110(17) 0.063(12) 0.058(12) -0.043(10) -0.039(11)
C17A 0.053(11) 0.073(13) 0.102(14) 0.042(10) 0.020(10) 0.003(11)
C18A 0.131(19) 0.101(16) 0.053(10) 0.078(15) 0.014(11) 0.022(10)
O73 0.041(6) 0.060(7) 0.060(6) 0.005(5) 0.004(5) 0.008(5)
S10 0.045(2) 0.074(3) 0.070(3) 0.011(2) 0.003(2) 0.019(2)
C19 0.083(14) 0.058(12) 0.074(12) -0.007(10) 0.027(10) -0.016(10)
C20 0.081(16) 0.075(16) 0.15(2) -0.016(13) 0.036(15) -0.018(15)
O74 0.041(6) 0.092(9) 0.034(5) -0.011(6) 0.002(4) 0.021(5)
Zn3 0.0294(7) 0.0425(9) 0.0255(7) 0.0054(7) -0.0015(6) 0.0066(6)
S11 0.035(2) 0.053(3) 0.0338(19) 0.0019(19) 0.0026(16) -0.0003(18)
C21 0.075(12) 0.073(12) 0.025(7) 0.020(10) 0.002(7) 0.013(7)
C22 0.043(9) 0.057(11) 0.059(10) -0.014(8) 0.014(7) 0.009(8)
C21A 0.075(12) 0.073(12) 0.025(7) 0.020(10) 0.002(7) 0.013(7)
C22A 0.043(9) 0.057(11) 0.059(10) -0.014(8) 0.014(7) 0.009(8)
O75 0.049(6) 0.047(6) 0.027(4) 0.024(5) -0.009(4) -0.001(4)
S12 0.0432(19) 0.048(2) 0.0249(15) 0.0184(17) -0.0018(13) -0.0018(14)
C23 0.058(10) 0.041(9) 0.050(8) 0.026(8) 0.007(7) 0.011(7)
C24 0.033(8) 0.073(12) 0.062(10) -0.010(8) 0.013(7) -0.002(9)
O76 0.081(9) 0.056(7) 0.054(6) 0.028(7) -0.003(6) -0.008(5)
S13 0.099(4) 0.060(3) 0.058(3) 0.029(3) -0.007(3) 0.006(2)
C25 0.091(18) 0.12(2) 0.24(3) -0.007(16) -0.04(2) 0.14(2)
C26 0.073(16) 0.061(15) 0.29(4) 0.001(13) -0.05(2) 0.05(2)
O77 0.057(7) 0.068(8) 0.044(6) -0.010(6) 0.010(5) 0.013(5)
S14 0.073(4) 0.055(4) 0.040(3) -0.005(3) 0.013(3) 0.003(3)
C27 0.16(3) 0.14(2) 0.060(13) 0.08(2) 0.010(14) 0.037(14)
C28 0.061(13) 0.108(19) 0.095(15) 0.008(12) 0.005(11) 0.016(13)
S14A 0.119(13) 0.064(10) 0.054(8) -0.002(9) 0.019(8) 0.015(7)
C27A 0.16(3) 0.14(2) 0.060(13) 0.08(2) 0.010(14) 0.037(14)
C28A 0.061(13) 0.108(19) 0.095(15) 0.008(12) 0.005(11) 0.016(13)
O78 0.035(5) 0.080(8) 0.039(5) 0.013(5) -0.013(4) 0.019(5)
S15 0.0348(18) 0.060(3) 0.0373(18) 0.0094(17) -0.0021(14) 0.0118(16)
C29 0.032(8) 0.100(14) 0.054(9) 0.019(9) -0.006(7) 0.040(9)
C30 0.045(9) 0.063(11) 0.035(7) 0.017(8) 0.000(6) 0.009(7)
O79 0.057(6) 0.052(7) 0.028(5) 0.013(5) 0.004(4) 0.003(4)
S16 0.061(2) 0.039(2) 0.0268(16) 0.0034(18) -0.0081(15) 0.0031(14)
C31 0.079(13) 0.046(10) 0.058(10) -0.002(9) 0.004(9) -0.003(8)
C32 0.044(10) 0.128(18) 0.037(8) 0.013(10) 0.002(7) 0.006(9)
S18 0.058(3) 0.064(3) 0.078(3) 0.023(2) 0.029(2) 0.021(2)
O81 0.043(6) 0.061(8) 0.085(8) 0.016(6) 0.029(6) 0.015(6)
C33 0.039(11) 0.12(2) 0.17(2) -0.008(12) 0.011(13) 0.071(19)
C34 0.076(14) 0.16(2) 0.059(12) 0.019(15) 0.025(10) 0.033(13)

loop_
_atom_type_symbol
_atom_type_description
_atom_type_scat_dispersion_real
_atom_type_scat_dispersion_imag
_atom_type_scat_source
C C 0.0033 0.0016 'International Tables Vol C Tables 4.2.6.8 and 6.1.1.4'
H H 0.0000 0.0000 'International Tables Vol C Tables 4.2.6.8 and 6.1.1.4'
O O 0.0106 0.0060 'International Tables Vol C Tables 4.2.6.8 and 6.1.1.4'
P P 0.1023 0.0942 'International Tables Vol C Tables 4.2.6.8 and 6.1.1.4'
S S 0.1246 0.1234 'International Tables Vol C Tables 4.2.6.8 and 6.1.1.4'
Zn Zn 0.2839 1.4301 'International Tables Vol C Tables 4.2.6.8 and 6.1.1.4'
W W -0.8490 6.8722 'International Tables Vol C Tables 4.2.6.8 and 6.1.1.4'

loop_
_geom_angle_atom_site_label_1
_geom_angle_atom_site_label_2
_geom_angle_atom_site_label_3
_geom_angle
O1 W1 O57 99.1(4)
O1 W1 O24 102.4(4)
O57 W1 O24 88.5(3)
O1 W1 O19 100.4(4)
O57 W1 O19 91.5(4)
O24 W1 O19 156.9(3)
O1 W1 O25 96.7(4)
O57 W1 O25 163.9(3)
O24 W1 O25 84.7(3)
O19 W1 O25 89.1(3)
O1 W1 O49 173.4(3)
O57 W1 O49 83.9(3)
O24 W1 O49 83.5(3)
O19 W1 O49 73.6(3)
O25 W1 O49 80.8(3)
O2 W2 O20 102.5(4)
O2 W2 O58 99.3(4)
O20 W2 O58 87.0(3)
O2 W2 O19 99.9(4)
O20 W2 O19 157.5(3)
O58 W2 O19 89.5(3)
O2 W2 O26 97.3(4)
O20 W2 O26 86.9(3)
O58 W2 O26 163.2(3)
O19 W2 O26 90.2(4)
O2 W2 O49 173.3(3)
O20 W2 O49 84.1(3)
O58 W2 O49 81.8(3)
O19 W2 O49 73.5(3)
O26 W2 O49 82.0(3)
O3 W3 O59 98.7(4)
O3 W3 O20 101.6(4)
O59 W3 O20 88.4(3)
O3 W3 O21 100.2(3)
O59 W3 O21 91.5(3)
O20 W3 O21 157.9(3)
O3 W3 O27 97.6(4)
O59 W3 O27 163.4(3)
O20 W3 O27 85.3(3)
O21 W3 O27 88.7(3)
O3 W3 O50 173.9(3)
O59 W3 O50 83.2(3)
O20 W3 O50 84.1(3)
O21 W3 O50 73.9(3)
O27 W3 O50 80.9(3)
O4 W4 O22 102.7(3)
O4 W4 O60 98.7(4)
O22 W4 O60 88.9(3)
O4 W4 O28 97.6(4)
O22 W4 O28 85.8(3)
O60 W4 O28 163.6(3)
O4 W4 O21 100.5(3)
O22 W4 O21 156.7(3)
O60 W4 O21 89.3(3)
O28 W4 O21 89.5(3)
O4 W4 O50 173.3(3)
O22 W4 O50 83.9(3)
O60 W4 O50 82.9(3)
O28 W4 O50 81.1(3)
O21 W4 O50 72.9(3)
O5 W5 O22 102.6(4)
O5 W5 O61 98.7(4)
O22 W5 O61 88.3(3)
O5 W5 O23 100.4(4)
O22 W5 O23 156.8(3)
O61 W5 O23 91.8(3)
O5 W5 O29 97.1(4)
O22 W5 O29 84.9(3)
O61 W5 O29 163.8(3)
O23 W5 O29 88.8(3)
O5 W5 O51 173.3(3)
O22 W5 O51 83.8(3)
O61 W5 O51 83.6(3)
O23 W5 O51 73.2(3)
O29 W5 O51 81.1(3)
O6 W6 O24 102.9(4)
O6 W6 O62 98.1(4)
O24 W6 O62 88.5(3)
O6 W6 O23 100.5(4)
O24 W6 O23 156.6(3)
O62 W6 O23 89.2(3)
O6 W6 O30 98.1(4)
O24 W6 O30 86.2(3)
O62 W6 O30 163.8(3)
O23 W6 O30 89.6(3)
O6 W6 O51 173.7(3)
O24 W6 O51 83.4(3)
O62 W6 O51 82.5(3)
O23 W6 O51 73.2(3)
O30 W6 O51 81.7(3)
O7 W7 O25 102.5(4)
O7 W7 O30 101.9(4)
O25 W7 O30 86.2(3)
O7 W7 O31 100.3(4)
O25 W7 O31 90.4(3)
O30 W7 O31 157.7(3)
O7 W7 O33 100.6(4)
O25 W7 O33 156.8(3)
O30 W7 O33 88.0(3)
O31 W7 O33 86.6(3)
O7 W7 O52 170.8(3)
O25 W7 O52 84.5(3)
O30 W7 O52 84.3(3)
O31 W7 O52 73.4(3)
O33 W7 O52 72.6(3)
O8 W8 O27 102.2(4)
O8 W8 O26 103.3(4)
O27 W8 O26 86.5(3)
O8 W8 O32 99.8(4)
O27 W8 O32 90.0(3)
O26 W8 O32 156.9(3)
O8 W8 O31 100.9(4)
O27 W8 O31 156.9(3)
O26 W8 O31 87.6(4)
O32 W8 O31 86.8(3)
O8 W8 O52 170.4(4)
O27 W8 O52 84.4(3)
O26 W8 O52 84.0(3)
O32 W8 O52 73.0(3)
O31 W8 O52 72.7(3)
O9 W9 O29 102.8(3)
O9 W9 O28 103.6(3)
O29 W9 O28 86.6(3)
O9 W9 O33 100.1(4)
O29 W9 O33 89.4(3)
O28 W9 O33 156.3(3)
O9 W9 O32 99.7(4)
O29 W9 O32 157.5(3)
O28 W9 O32 87.6(3)
O33 W9 O32 87.2(3)
O9 W9 O52 170.1(3)
O29 W9 O52 84.4(3)
O28 W9 O52 83.4(3)
O33 W9 O52 73.0(3)
O32 W9 O52 73.3(3)
O10 W10 O39 102.3(4)
O10 W10 O57 98.5(4)
O39 W10 O57 88.7(4)
O10 W10 O34 100.4(4)
O39 W10 O34 157.2(3)
O57 W10 O34 89.8(4)
O10 W10 O40 98.0(4)
O39 W10 O40 86.1(3)
O57 W10 O40 163.4(3)
O34 W10 O40 88.9(3)
O10 W10 O53 173.4(4)
O39 W10 O53 84.1(3)
O57 W10 O53 82.8(3)
O34 W10 O53 73.1(3)
O40 W10 O53 81.0(3)
O11 W11 O58 98.9(4)
O11 W11 O34 100.0(4)
O58 W11 O34 93.1(4)
O11 W11 O35 101.7(4)
O58 W11 O35 87.7(3)
O34 W11 O35 157.9(3)
O11 W11 O41 96.7(4)
O58 W11 O41 163.7(3)
O34 W11 O41 88.8(3)
O35 W11 O41 84.5(3)
O11 W11 O53 173.5(3)
O58 W11 O53 83.9(3)
O34 W11 O53 73.9(3)
O35 W11 O53 84.3(3)
O41 W11 O53 81.1(3)
O12 W12 O35 101.8(3)
O12 W12 O36 100.6(3)
O35 W12 O36 157.5(3)
O12 W12 O42 97.9(4)
O35 W12 O42 86.9(3)
O36 W12 O42 90.3(3)
O12 W12 O59 98.5(4)
O35 W12 O59 88.0(3)
O36 W12 O59 88.4(3)
O42 W12 O59 163.6(3)
O12 W12 O54 174.1(3)
O35 W12 O54 84.1(3)
O36 W12 O54 73.4(3)
O42 W12 O54 82.0(3)
O59 W12 O54 81.9(3)
O13 W13 O60 98.3(3)
O13 W13 O37 102.5(4)
O60 W13 O37 88.4(3)
O13 W13 O36 100.1(4)
O60 W13 O36 90.4(3)
O37 W13 O36 157.3(3)
O13 W13 O43 97.0(4)
O60 W13 O43 164.5(3)
O37 W13 O43 85.8(3)
O36 W13 O43 89.5(3)
O13 W13 O54 172.5(3)
O60 W13 O54 83.5(3)
O37 W13 O54 84.7(3)
O36 W13 O54 72.6(3)
O43 W13 O54 81.7(3)
O14 W14 O61 97.4(4)
O14 W14 O37 102.5(4)
O61 W14 O37 87.7(3)
O14 W14 O44 98.9(4)
O61 W14 O44 163.6(3)
O37 W14 O44 87.2(3)
O14 W14 O38 99.8(4)
O61 W14 O38 89.1(3)
O37 W14 O38 157.7(3)
O44 W14 O38 89.8(3)
O14 W14 O55 172.9(3)
O61 W14 O55 81.7(3)
O37 W14 O55 84.5(3)
O44 W14 O55 82.3(3)
O38 W14 O55 73.2(3)
O15 W15 O62 98.7(4)
O15 W15 O38 100.1(4)
O62 W15 O38 91.9(3)
O15 W15 O39 102.3(4)
O62 W15 O39 88.7(3)
O38 W15 O39 157.3(3)
O15 W15 O45 96.9(4)
O62 W15 O45 164.0(3)
O38 W15 O45 88.9(3)
O39 W15 O45 84.4(3)
O15 W15 O55 173.4(3)
O62 W15 O55 83.5(3)
O38 W15 O55 73.6(3)
O39 W15 O55 84.0(3)
O45 W15 O55 81.4(3)
O16 W16 O45 101.9(4)
O16 W16 O40 102.3(4)
O45 W16 O40 86.1(4)
O16 W16 O46 100.8(4)
O45 W16 O46 157.4(3)
O40 W16 O46 88.5(4)
O16 W16 O48 101.3(4)
O45 W16 O48 89.3(4)
O40 W16 O48 156.3(3)
O46 W16 O48 86.9(3)
O16 W16 O56 171.2(4)
O45 W16 O56 84.8(3)
O40 W16 O56 83.6(3)
O46 W16 O56 72.7(3)
O48 W16 O56 72.8(3)
O17 W17 O41 103.7(4)
O17 W17 O46 101.9(4)
O41 W17 O46 90.6(3)
O17 W17 O42 101.8(4)
O41 W17 O42 85.5(3)
O46 W17 O42 156.3(3)
O17 W17 O47 100.2(4)
O41 W17 O47 155.9(4)
O46 W17 O47 87.1(3)
O42 W17 O47 87.1(3)
O17 W17 O56 171.2(3)
O41 W17 O56 83.7(3)
O46 W17 O56 73.0(3)
O42 W17 O56 83.4(3)
O47 W17 O56 72.7(3)
O18 W18 O43 101.9(4)
O18 W18 O47 100.6(4)
O43 W18 O47 89.8(3)
O18 W18 O48 101.0(4)
O43 W18 O48 157.0(3)
O47 W18 O48 88.3(3)
O18 W18 O44 102.9(4)
O43 W18 O44 85.8(3)
O47 W18 O44 156.5(3)
O48 W18 O44 87.0(3)
O18 W18 O56 171.0(3)
O43 W18 O56 84.6(3)
O47 W18 O56 73.1(3)
O48 W18 O56 72.9(3)
O44 W18 O56 83.6(3)
O50 P1 O51 113.5(4)
O50 P1 O49 111.6(4)
O51 P1 O49 111.3(4)
O50 P1 O52 106.7(4)
O51 P1 O52 106.3(4)
O49 P1 O52 107.0(4)
O55 P2 O54 111.8(4)
O55 P2 O53 111.3(4)
O54 P2 O53 112.0(4)
O55 P2 O56 107.7(4)
O54 P2 O56 106.8(4)
O53 P2 O56 107.0(4)
W9 O9 Zn2 174.4(5)
W1 O19 W2 122.8(4)
W3 O20 W2 151.5(5)
W3 O21 W4 122.5(3)
W5 O22 W4 153.3(4)
W6 O23 W5 123.2(4)
W6 O24 W1 153.2(4)
W7 O25 W1 152.0(4)
W8 O26 W2 150.0(5)
W8 O27 W3 151.8(4)
W4 O28 W9 151.0(4)
W9 O29 W5 151.0(4)
W7 O30 W6 150.0(5)
W7 O31 W8 122.8(4)
W8 O32 W9 122.6(4)
W9 O33 W7 123.2(4)
W11 O34 W10 122.5(4)
W12 O35 W11 151.7(4)
W12 O36 W13 123.4(4)
W13 O37 W14 150.6(4)
W15 O38 W14 123.3(4)
W10 O39 W15 152.6(5)
W16 O40 W10 151.0(4)
W17 O41 W11 152.7(4)
W17 O42 W12 150.6(4)
W18 O43 W13 151.6(5)
W14 O44 W18 150.2(4)
W16 O45 W15 151.3(4)
W17 O46 W16 123.8(4)
W18 O47 W17 123.7(4)
W18 O48 W16 123.7(4)
P1 O49 W2 127.8(4)
P1 O49 W1 128.7(4)
W2 O49 W1 90.0(2)
P1 O50 W3 129.7(4)
P1 O50 W4 127.4(4)
W3 O50 W4 90.5(2)
P1 O51 W5 128.2(4)
P1 O51 W6 129.0(4)
W5 O51 W6 90.2(2)
P1 O52 W9 124.6(4)
P1 O52 W7 124.5(4)
W9 O52 W7 91.2(3)
P1 O52 W8 124.2(4)
W9 O52 W8 91.1(2)
W7 O52 W8 91.0(2)
P2 O53 W11 128.5(4)
P2 O53 W10 128.3(4)
W11 O53 W10 90.2(2)
P2 O54 W12 127.9(4)
P2 O54 W13 128.2(4)
W12 O54 W13 90.4(2)
P2 O55 W15 128.6(4)
P2 O55 W14 127.5(4)
W15 O55 W14 89.8(2)
P2 O56 W16 124.6(4)
P2 O56 W17 125.1(4)
W16 O56 W17 90.6(3)
P2 O56 W18 124.9(4)
W16 O56 W18 90.6(3)
W17 O56 W18 90.5(3)
W1 O57 W10 163.0(5)
W11 O58 W2 164.7(5)
W3 O59 W12 163.1(4)
W13 O60 W4 162.6(4)
W14 O61 W5 163.6(4)
W15 O62 W6 163.4(4)
O65 Zn1 O66 93.9(4)
O65 Zn1 O63 91.1(4)
O66 Zn1 O63 174.7(4)
O65 Zn1 O64 87.3(5)
O66 Zn1 O64 93.8(4)
O63 Zn1 O64 88.0(4)
O65 Zn1 O67 88.6(4)
O66 Zn1 O67 88.0(4)
O63 Zn1 O67 90.6(4)
O64 Zn1 O67 175.6(5)
O65 Zn1 O68 174.4(4)
O66 Zn1 O68 84.2(4)
O63 Zn1 O68 90.6(4)
O64 Zn1 O68 98.1(5)
O67 Zn1 O68 86.0(4)
S1 O63 Zn1 120.5(5)
O63 S1 C1 105.6(7)
O63 S1 C2 103.5(7)
C1 S1 C2 97.4(8)
S1 C1 H1A 109.5
S1 C1 H1B 109.5
H1A C1 H1B 109.5
S1 C1 H1C 109.5
H1A C1 H1C 109.5
H1B C1 H1C 109.5
S1 C2 H2A 109.5
S1 C2 H2B 109.5
H2A C2 H2B 109.5
S1 C2 H2C 109.5
H2A C2 H2C 109.5
H2B C2 H2C 109.5
S2A O64 Zn1 146.5(13)
S2 O64 Zn1 121.1(8)
O64 S2 C4 105.7(8)
O64 S2 C3 106.1(8)
C4 S2 C3 97.5(10)
S2 C3 H3A 109.5
S2 C3 H3B 109.5
H3A C3 H3B 109.5
S2 C3 H3C 109.5
H3A C3 H3C 109.5
H3B C3 H3C 109.5
S2 C4 H4A 109.5
S2 C4 H4B 109.5
H4A C4 H4B 109.5
S2 C4 H4C 109.5
H4A C4 H4C 109.5
H4B C4 H4C 109.5
O64 S2A C3A 127.8(16)
O64 S2A C4A 117.3(16)
C3A S2A C4A 95.1(11)
S2A C3A H3A1 109.5
S2A C3A H3A2 109.5
H3A1 C3A H3A2 109.5
S2A C3A H3A3 109.5
H3A1 C3A H3A3 109.5
H3A2 C3A H3A3 109.5
S2A C4A H4A1 109.5
S2A C4A H4A2 109.5
H4A1 C4A H4A2 109.5
S2A C4A H4A3 109.5
H4A1 C4A H4A3 109.5
H4A2 C4A H4A3 109.5
S3A O65 Zn1 142.5(14)
S3 O65 Zn1 122.8(7)
O65 S3 C5 104.9(10)
O65 S3 C6 105.6(8)
C5 S3 C6 101.6(12)
S3 C5 H5A 109.5
S3 C5 H5B 109.5
H5A C5 H5B 109.5
S3 C5 H5C 109.5
H5A C5 H5C 109.5
H5B C5 H5C 109.5
S3 C6 H6A 109.5
S3 C6 H6B 109.5
H6A C6 H6B 109.5
S3 C6 H6C 109.5
H6A C6 H6C 109.5
H6B C6 H6C 109.5
O65 S3A C6A 120(2)
O65 S3A C5A 108.7(18)
C6A S3A C5A 108.9(18)
S3A C5A H5A1 109.5
S3A C5A H5A2 109.5
H5A1 C5A H5A2 109.5
S3A C5A H5A3 109.5
H5A1 C5A H5A3 109.5
H5A2 C5A H5A3 109.5
S3A C6A H6A1 109.5
S3A C6A H6A2 109.5
H6A1 C6A H6A2 109.5
S3A C6A H6A3 109.5
H6A1 C6A H6A3 109.5
H6A2 C6A H6A3 109.5
S4 O66 Zn1 118.3(5)
O66 S4 C7 104.6(9)
O66 S4 C8 103.1(10)
C7 S4 C8 95.3(12)
S4 C7 H7A 109.5
S4 C7 H7B 109.5
H7A C7 H7B 109.5
S4 C7 H7C 109.5
H7A C7 H7C 109.5
H7B C7 H7C 109.5
S4 C8 H8A 109.5
S4 C8 H8B 109.5
H8A C8 H8B 109.5
S4 C8 H8C 109.5
H8A C8 H8C 109.5
H8B C8 H8C 109.5
S5 O67 Zn1 125.7(5)
O67 S5 C10 104.3(9)
O67 S5 C9 105.6(7)
C10 S5 C9 97.9(10)
S5 C9 H9A 109.5
S5 C9 H9B 109.5
H9A C9 H9B 109.5
S5 C9 H9C 109.5
H9A C9 H9C 109.5
H9B C9 H9C 109.5
S5 C10 H10A 109.5
S5 C10 H10B 109.5
H10A C10 H10B 109.5
S5 C10 H10C 109.5
H10A C10 H10C 109.5
H10B C10 H10C 109.5
S6 O68 Zn1 132.7(7)
O68 S6 C11 106.8(7)
O68 S6 C12 101.7(10)
C11 S6 C12 96.7(11)
S6 C11 H11A 109.5
S6 C11 H11B 109.5
H11A C11 H11B 109.5
S6 C11 H11C 109.5
H11A C11 H11C 109.5
H11B C11 H11C 109.5
S6 C12 H12A 109.5
S6 C12 H12B 109.5
H12A C12 H12B 109.5
S6 C12 H12C 109.5
H12A C12 H12C 109.5
H12B C12 H12C 109.5
O69 Zn2 O73 94.5(5)
O69 Zn2 O72 94.0(4)
O73 Zn2 O72 90.7(4)
O69 Zn2 O71 92.3(5)
O73 Zn2 O71 173.3(4)
O72 Zn2 O71 89.0(4)
O69 Zn2 O70 86.3(4)
O73 Zn2 O70 93.5(4)
O72 Zn2 O70 175.8(4)
O71 Zn2 O70 86.7(4)
O69 Zn2 O9 174.7(4)
O73 Zn2 O9 86.2(4)
O72 Zn2 O9 91.3(3)
O71 Zn2 O9 87.1(4)
O70 Zn2 O9 88.3(3)
Zn2 O69 H169 140.4
Zn2 O69 H269 108.9
H169 O69 H269 107.7
C13 O70 Zn2 123.7(8)
C13 O70 HO70 108.9
Zn2 O70 HO70 120.8
O70 C13 C14 112.0(13)
O70 C13 H13A 109.2
C14 C13 H13A 109.2
O70 C13 H13B 109.2
C14 C13 H13B 109.2
H13A C13 H13B 107.9
C13 C14 H14A 109.5
C13 C14 H14B 109.5
H14A C14 H14B 109.5
C13 C14 H14C 109.5
H14A C14 H14C 109.5
H14B C14 H14C 109.5
S8 O71 Zn2 118.3(5)
O71 S8 C15 103.2(7)
O71 S8 C16 108.5(8)
C15 S8 C16 97.3(8)
S8 C15 H15A 109.5
S8 C15 H15B 109.5
H15A C15 H15B 109.5
S8 C15 H15C 109.5
H15A C15 H15C 109.5
H15B C15 H15C 109.5
S8 C16 H16A 109.5
S8 C16 H16B 109.5
H16A C16 H16B 109.5
S8 C16 H16C 109.5
H16A C16 H16C 109.5
H16B C16 H16C 109.5
S9A O72 Zn2 143.6(14)
S9 O72 Zn2 124.3(6)
O72 S9 C17 105.4(8)
O72 S9 C18 104.4(8)
C17 S9 C18 100.6(10)
S9 C17 H17A 109.5
S9 C17 H17B 109.5
H17A C17 H17B 109.5
S9 C17 H17C 109.5
H17A C17 H17C 109.5
H17B C17 H17C 109.5
S9 C18 H18A 109.5
S9 C18 H18B 109.5
H18A C18 H18B 109.5
S9 C18 H18C 109.5
H18A C18 H18C 109.5
H18B C18 H18C 109.5
O72 S9A C17A 107.3(14)
O72 S9A C18A 108.6(18)
C17A S9A C18A 102.0(15)
S9A C17A H17D 109.5
S9A C17A H17E 109.5
H17D C17A H17E 109.5
S9A C17A H17F 109.5
H17D C17A H17F 109.5
H17E C17A H17F 109.5
S9A C18A H18D 109.5
S9A C18A H18E 109.5
H18D C18A H18E 109.5
S9A C18A H18F 109.5
H18D C18A H18F 109.5
H18E C18A H18F 109.5
S10 O73 Zn2 129.8(6)
O73 S10 C19 106.9(8)
O73 S10 C20 104.1(10)
C19 S10 C20 93.0(10)
S10 C19 H19A 109.5
S10 C19 H19B 109.5
H19A C19 H19B 109.5
S10 C19 H19C 109.5
H19A C19 H19C 109.5
H19B C19 H19C 109.5
S10 C20 H20A 109.5
S10 C20 H20B 109.5
H20A C20 H20B 109.5
S10 C20 H20C 109.5
H20A C20 H20C 109.5
H20B C20 H20C 109.5
S11A O74 Zn3 146.5(14)
S11 O74 Zn3 130.2(7)
O78 Zn3 O75 177.5(4)
O78 Zn3 O77 92.4(4)
O75 Zn3 O77 90.1(4)
O78 Zn3 O74 87.7(4)
O75 Zn3 O74 89.8(4)
O77 Zn3 O74 172.5(5)
O78 Zn3 O76 88.6(4)
O75 Zn3 O76 91.0(4)
O77 Zn3 O76 92.5(5)
O74 Zn3 O76 95.0(5)
O78 Zn3 O79 89.8(4)
O75 Zn3 O79 90.5(3)
O77 Zn3 O79 89.7(4)
O74 Zn3 O79 82.8(4)
O76 Zn3 O79 177.3(4)
O74 S11 C22 104.7(7)
O74 S11 C21 106.8(7)
C22 S11 C21 99.7(8)
S11 C21 H21A 109.5
S11 C21 H21B 109.5
H21A C21 H21B 109.5
S11 C21 H21C 109.5
H21A C21 H21C 109.5
H21B C21 H21C 109.5
S11 C22 H22A 109.5
S11 C22 H22B 109.5
H22A C22 H22B 109.5
S11 C22 H22C 109.5
H22A C22 H22C 109.5
H22B C22 H22C 109.5
O74 S11A C21A 127(2)
O74 S11A C22A 112.7(19)
C21A S11A C22A 103.9(17)
S11A C21A H21D 109.5
S11A C21A H21E 109.5
H21D C21A H21E 109.5
S11A C21A H21F 109.5
H21D C21A H21F 109.5
H21E C21A H21F 109.5
S11A C22A H22D 109.5
S11A C22A H22E 109.5
H22D C22A H22E 109.5
S11A C22A H22F 109.5
H22D C22A H22F 109.5
H22E C22A H22F 109.5
S12 O75 Zn3 122.5(5)
O75 S12 C23 103.5(6)
O75 S12 C24 103.7(7)
C23 S12 C24 97.8(8)
S12 C23 H23A 109.5
S12 C23 H23B 109.5
H23A C23 H23B 109.5
S12 C23 H23C 109.5
H23A C23 H23C 109.5
H23B C23 H23C 109.5
S12 C24 H24A 109.5
S12 C24 H24B 109.5
H24A C24 H24B 109.5
S12 C24 H24C 109.5
H24A C24 H24C 109.5
H24B C24 H24C 109.5
S13 O76 Zn3 144.4(7)
O76 S13 C25 99.4(12)
O76 S13 C26 107.4(11)
C25 S13 C26 95.3(13)
S13 C25 H25A 109.5
S13 C25 H25B 109.5
H25A C25 H25B 109.5
S13 C25 H25C 109.5
H25A C25 H25C 109.5
H25B C25 H25C 109.5
S13 C26 H26A 109.5
S13 C26 H26B 109.5
H26A C26 H26B 109.5
S13 C26 H26C 109.5
H26A C26 H26C 109.5
H26B C26 H26C 109.5
S14A O77 Zn3 132.9(11)
S14 O77 Zn3 139.7(7)
O77 S14 C27 108.1(10)
O77 S14 C28 104.4(9)
C27 S14 C28 99.7(13)
S14 C27 H27A 109.5
S14 C27 H27B 109.5
H27A C27 H27B 109.5
S14 C27 H27C 109.5
H27A C27 H27C 109.5
H27B C27 H27C 109.5
S14 C28 H28A 109.5
S14 C28 H28B 109.5
H28A C28 H28B 109.5
S14 C28 H28C 109.5
H28A C28 H28C 109.5
H28B C28 H28C 109.5
O77 S14A C28A 110.4(14)
O77 S14A C27A 106.6(14)
C28A S14A C27A 98.0(12)
S14A C27A H27D 109.5
S14A C27A H27E 109.5
H27D C27A H27E 109.5
S14A C27A H27F 109.5
H27D C27A H27F 109.5
H27E C27A H27F 109.5
S14A C28A H28D 109.5
S14A C28A H28E 109.5
H28D C28A H28E 109.5
S14A C28A H28F 109.5
H28D C28A H28F 109.5
H28E C28A H28F 109.5
S15 O78 Zn3 124.1(6)
O78 S15 C30 106.9(7)
O78 S15 C29 104.2(6)
C30 S15 C29 97.7(8)
S15 C29 H29A 109.5
S15 C29 H29B 109.5
H29A C29 H29B 109.5
S15 C29 H29C 109.5
H29A C29 H29C 109.5
H29B C29 H29C 109.5
S15 C30 H30A 109.5
S15 C30 H30B 109.5
H30A C30 H30B 109.5
S15 C30 H30C 109.5
H30A C30 H30C 109.5
H30B C30 H30C 109.5
S16 O79 Zn3 122.0(6)
O79 S16 C31 101.7(7)
O79 S16 C32 105.0(6)
C31 S16 C32 99.5(10)
S16 C31 H31A 109.5
S16 C31 H31B 109.5
H31A C31 H31B 109.5
S16 C31 H31C 109.5
H31A C31 H31C 109.5
H31B C31 H31C 109.5
S16 C32 H32A 109.5
S16 C32 H32B 109.5
H32A C32 H32B 109.5
S16 C32 H32C 109.5
H32A C32 H32C 109.5
H32B C32 H32C 109.5
O81 S18 C34 103.7(9)
O81 S18 C33 106.0(10)
C34 S18 C33 95.4(11)
S18 C33 H33A 109.5
S18 C33 H33B 109.5
H33A C33 H33B 109.5
S18 C33 H33C 109.5
H33A C33 H33C 109.5
H33B C33 H33C 109.5
S18 C34 H34A 109.5
S18 C34 H34B 109.5
H34A C34 H34B 109.5
S18 C34 H34C 109.5
H34A C34 H34C 109.5
H34B C34 H34C 109.5
C35 S19 C36 104.2(16)
C35 S19 O82 97.8(12)
C36 S19 O82 101.8(17)
S19 C35 H35A 109.5
S19 C35 H35B 109.5
H35A C35 H35B 109.5
S19 C35 H35C 109.5
H35A C35 H35C 109.5
H35B C35 H35C 109.5
S19 C36 H36A 109.5
S19 C36 H36B 109.5
H36A C36 H36B 109.5
S19 C36 H36C 109.5
H36A C36 H36C 109.5
H36B C36 H36C 109.5
C35A S19A C36A 106(2)
C35A S19A O82 107.5(17)
C36A S19A O82 104.8(18)
S19A C35A H35D 109.5
S19A C35A H35E 109.5
H35D C35A H35E 109.5
S19A C35A H35F 109.5
H35D C35A H35F 109.5
H35E C35A H35F 109.5
S19A C36A H36D 109.5
S19A C36A H36E 109.5
H36D C36A H36E 109.5
S19A C36A H36F 109.5
H36D C36A H36F 109.5
H36E C36A H36F 109.5
C38 C37 H37A 109.5
C38 C37 H37B 109.5
H37A C37 H37B 109.5
C38 C37 H37C 109.5
H37A C37 H37C 109.5
H37B C37 H37C 109.5
C37 C38 O83 104(4)
C37 C38 H38A 110.9
O83 C38 H38A 110.9
C37 C38 H38B 110.9
O83 C38 H38B 110.9
H38A C38 H38B 109.0
C38 O83 H83 109.5
H11W O1W H21W 107.7
H12W O2W H22W 107.7

loop_
_geom_bond_atom_site_label_1
_geom_bond_atom_site_label_2
_geom_bond_distance
W1 O1 1.708(8)
W1 O57 1.898(9)
W1 O24 1.899(8)
W1 O19 1.905(8)
W1 O25 1.941(8)
W1 O49 2.374(7)
W2 O2 1.694(8)
W2 O20 1.906(8)
W2 O58 1.913(8)
W2 O19 1.917(8)
W2 O26 1.930(8)
W2 O49 2.370(7)
W3 O3 1.719(7)
W3 O59 1.878(8)
W3 O20 1.896(8)
W3 O21 1.901(7)
W3 O27 1.938(8)
W3 O50 2.355(7)
W4 O4 1.689(8)
W4 O22 1.894(7)
W4 O60 1.902(7)
W4 O28 1.906(8)
W4 O21 1.932(7)
W4 O50 2.378(7)
W5 O5 1.720(8)
W5 O22 1.893(8)
W5 O61 1.908(8)
W5 O23 1.911(8)
W5 O29 1.945(8)
W5 O51 2.368(6)
W6 O6 1.702(8)
W6 O24 1.884(8)
W6 O62 1.903(8)
W6 O23 1.904(8)
W6 O30 1.923(8)
W6 O51 2.371(7)
W7 O7 1.712(9)
W7 O25 1.885(8)
W7 O30 1.905(7)
W7 O31 1.914(8)
W7 O33 1.926(8)
W7 O52 2.372(7)
W8 O8 1.703(8)
W8 O27 1.889(8)
W8 O26 1.899(8)
W8 O32 1.924(8)
W8 O31 1.945(8)
W8 O52 2.379(7)
W9 O9 1.717(8)
W9 O29 1.882(7)
W9 O28 1.910(8)
W9 O33 1.919(8)
W9 O32 1.934(8)
W9 O52 2.360(7)
W10 O10 1.703(8)
W10 O39 1.865(8)
W10 O57 1.902(9)
W10 O34 1.921(8)
W10 O40 1.931(9)
W10 O53 2.376(7)
W11 O11 1.703(8)
W11 O58 1.875(8)
W11 O34 1.903(8)
W11 O35 1.906(8)
W11 O41 1.935(8)
W11 O53 2.357(7)
W12 O12 1.700(8)
W12 O35 1.885(8)
W12 O36 1.899(7)
W12 O42 1.906(8)
W12 O59 1.908(8)
W12 O54 2.361(7)
W13 O13 1.692(7)
W13 O60 1.888(7)
W13 O37 1.894(8)
W13 O36 1.923(7)
W13 O43 1.933(8)
W13 O54 2.381(7)
W14 O14 1.696(8)
W14 O61 1.891(8)
W14 O37 1.904(8)
W14 O44 1.906(8)
W14 O38 1.909(8)
W14 O55 2.383(7)
W15 O15 1.681(8)
W15 O62 1.891(8)
W15 O38 1.903(8)
W15 O39 1.924(8)
W15 O45 1.962(9)
W15 O55 2.371(6)
W16 O16 1.685(8)
W16 O45 1.876(8)
W16 O40 1.894(8)
W16 O46 1.924(8)
W16 O48 1.931(8)
W16 O56 2.374(7)
W17 O17 1.684(9)
W17 O41 1.891(8)
W17 O46 1.903(8)
W17 O42 1.907(8)
W17 O47 1.939(8)
W17 O56 2.377(7)
W18 O18 1.706(8)
W18 O43 1.892(8)
W18 O47 1.899(8)
W18 O48 1.909(8)
W18 O44 1.924(8)
W18 O56 2.388(7)
P1 O50 1.513(8)
P1 O51 1.520(7)
P1 O49 1.530(8)
P1 O52 1.594(8)
P2 O55 1.520(7)
P2 O54 1.520(7)
P2 O53 1.522(8)
P2 O56 1.574(8)
O9 Zn2 2.234(8)
Zn1 O65 2.066(12)
Zn1 O66 2.079(9)
Zn1 O63 2.082(8)
Zn1 O64 2.094(12)
Zn1 O67 2.097(10)
Zn1 O68 2.186(11)
O63 S1 1.501(9)
S1 C1 1.767(15)
S1 C2 1.784(14)
C1 H1A 0.9700
C1 H1B 0.9700
C1 H1C 0.9700
C2 H2A 0.9700
C2 H2B 0.9700
C2 H2C 0.9700
O64 S2A 1.146(18)
O64 S2 1.487(13)
S2 C4 1.773(15)
S2 C3 1.813(15)
C3 H3A 0.9700
C3 H3B 0.9700
C3 H3C 0.9700
C4 H4A 0.9700
C4 H4B 0.9700
C4 H4C 0.9700
S2A C3A 1.78(2)
S2A C4A 1.87(2)
C3A H3A1 0.9700
C3A H3A2 0.9700
C3A H3A3 0.9700
C4A H4A1 0.9700
C4A H4A2 0.9700
C4A H4A3 0.9700
O65 S3A 1.47(2)
O65 S3 1.556(12)
S3 C5 1.77(2)
S3 C6 1.777(16)
C5 H5A 0.9700
C5 H5B 0.9700
C5 H5C 0.9700
C6 H6A 0.9700
C6 H6B 0.9700
C6 H6C 0.9700
S3A C6A 1.60(3)
S3A C5A 1.77(4)
C5A H5A1 0.9699
C5A H5A2 0.9702
C5A H5A3 0.9698
C6A H6A1 0.9700
C6A H6A2 0.9698
C6A H6A3 0.9700
O66 S4 1.502(9)
S4 C7 1.778(18)
S4 C8 1.86(3)
C7 H7A 0.9700
C7 H7B 0.9700
C7 H7C 0.9700
C8 H8A 0.9700
C8 H8B 0.9700
C8 H8C 0.9700
O67 S5 1.513(10)
S5 C10 1.732(19)
S5 C9 1.768(15)
C9 H9A 0.9700
C9 H9B 0.9700
C9 H9C 0.9700
C10 H10A 0.9700
C10 H10B 0.9700
C10 H10C 0.9700
O68 S6 1.478(10)
S6 C11 1.737(15)
S6 C12 1.767(18)
C11 H11A 0.9700
C11 H11B 0.9700
C11 H11C 0.9700
C12 H12A 0.9700
C12 H12B 0.9700
C12 H12C 0.9700
Zn2 O69 2.052(10)
Zn2 O73 2.061(10)
Zn2 O72 2.067(9)
Zn2 O71 2.070(10)
Zn2 O70 2.114(9)
O69 H169 0.8500
O69 H269 0.8500
O70 C13 1.450(15)
O70 HO70 0.8501
C13 C14 1.46(2)
C13 H13A 0.9800
C13 H13B 0.9800
C14 H14A 0.9700
C14 H14B 0.9700
C14 H14C 0.9700
O71 S8 1.530(11)
S8 C15 1.790(14)
S8 C16 1.800(16)
C15 H15A 0.9700
C15 H15B 0.9700
C15 H15C 0.9700
C16 H16A 0.9700
C16 H16B 0.9700
C16 H16C 0.9700
O72 S9A 1.483(19)
O72 S9 1.532(10)
S9 C17 1.758(17)
S9 C18 1.776(17)
C17 H17A 0.9700
C17 H17B 0.9700
C17 H17C 0.9700
C18 H18A 0.9700
C18 H18B 0.9700
C18 H18C 0.9700
S9A C17A 1.76(3)
S9A C18A 1.73(4)
C17A H17D 0.9700
C17A H17E 0.9700
C17A H17F 0.9700
C18A H18D 0.9700
C18A H18E 0.9700
C18A H18F 0.9700
O73 S10 1.500(11)
S10 C19 1.756(18)
S10 C20 1.78(2)
C19 H19A 0.9700
C19 H19B 0.9700
C19 H19C 0.9700
C20 H20A 0.9700
C20 H20B 0.9700
C20 H20C 0.9700
O74 S11A 1.29(3)
O74 S11 1.489(11)
O74 Zn3 2.086(10)
Zn3 O78 2.054(8)
Zn3 O75 2.069(8)
Zn3 O77 2.071(10)
Zn3 O76 2.117(11)
Zn3 O79 2.121(10)
S11 C22 1.764(15)
S11 C21 1.783(14)
C21 H21A 0.9700
C21 H21B 0.9700
C21 H21C 0.9700
C22 H22A 0.9700
C22 H22B 0.9700
C22 H22C 0.9700
S11A C21A 1.65(3)
S11A C22A 1.79(3)
C21A H21D 0.9700
C21A H21E 0.9700
C21A H21F 0.9700
C22A H22D 0.9700
C22A H22E 0.9700
C22A H22F 0.9700
O75 S12 1.517(9)
S12 C23 1.771(14)
S12 C24 1.777(15)
C23 H23A 0.9700
C23 H23B 0.9700
C23 H23C 0.9700
C24 H24A 0.9700
C24 H24B 0.9700
C24 H24C 0.9700
O76 S13 1.506(12)
S13 C25 1.64(2)
S13 C26 1.83(2)
C25 H25A 0.9700
C25 H25B 0.9700
C25 H25C 0.9700
C26 H26A 0.9700
C26 H26B 0.9700
C26 H26C 0.9700
O77 S14A 1.423(18)
O77 S14 1.499(11)
S14 C27 1.77(2)
S14 C28 1.85(2)
C27 H27A 0.9700
C27 H27B 0.9700
C27 H27C 0.9700
C28 H28A 0.9700
C28 H28B 0.9700
C28 H28C 0.9700
S14A C28A 1.80(3)
S14A C27A 1.86(3)
C27A H27D 0.9700
C27A H27E 0.9700
C27A H27F 0.9700
C28A H28D 0.9700
C28A H28E 0.9700
C28A H28F 0.9700
O78 S15 1.516(10)
S15 C30 1.744(16)
S15 C29 1.754(13)
C29 H29A 0.9700
C29 H29B 0.9700
C29 H29C 0.9700
C30 H30A 0.9700
C30 H30B 0.9700
C30 H30C 0.9700
O79 S16 1.528(9)
S16 C31 1.741(17)
S16 C32 1.752(17)
C31 H31A 0.9700
C31 H31B 0.9700
C31 H31C 0.9700
C32 H32A 0.9700
C32 H32B 0.9700
C32 H32C 0.9700
S18 O81 1.499(10)
S18 C34 1.752(19)
S18 C33 1.80(2)
C33 H33A 0.9700
C33 H33B 0.9700
C33 H33C 0.9700
C34 H34A 0.9700
C34 H34B 0.9700
C34 H34C 0.9700
S19 C35 1.60(2)
S19 C36 1.63(4)
S19 O82 1.80(3)
C35 H35A 0.9700
C35 H35B 0.9700
C35 H35C 0.9700
C36 H36A 0.9700
C36 H36B 0.9700
C36 H36C 0.9700
S19A C35A 1.50(3)
S19A C36A 1.68(4)
S19A O82 1.68(3)
C35A H35D 0.9700
C35A H35E 0.9700
C35A H35F 0.9700
C36A H36D 0.9700
C36A H36E 0.9700
C36A H36F 0.9700
C37 C38 1.36(4)
C37 H37A 0.9700
C37 H37B 0.9700
C37 H37C 0.9700
C38 O83 1.39(4)
C38 H38A 0.9800
C38 H38B 0.9800
O83 H83 0.8300
O1W H11W 0.8500
O1W H21W 0.8500
O2W H12W 0.8501
O2W H22W 0.8499

loop_
_geom_hbond_atom_site_label_D
_geom_hbond_atom_site_label_H
_geom_hbond_atom_site_label_A
_geom_hbond_site_symmetry_A
_geom_hbond_distance_DH
_geom_hbond_distance_HA
_geom_hbond_distance_DA
_geom_hbond_angle_DHA
O1W H11W O79 . 0.85 2.12 2.934(19) 162
O1W H21W O3 1_564 0.85 2.18 3.005(19) 165
O2W H12W S13 . 0.85 2.73 3.30(2) 125
O2W H12W O76 . 0.85 1.87 2.63(2) 147
O2W H22W O17 1_554 0.85 1.97 2.72(3) 146
O69 H269 O81 2_656 0.85 1.96 2.696(16) 144
O70 HO70 O81 2_656 0.85 2.18 2.856(15) 136
C2 H2A O8 1_564 0.97 2.49 3.313(19) 143
C2 H2C O16 1_554 0.97 2.50 3.330(19) 144
C3 H3B O63 . 0.97 2.57 3.31(2) 133
C9 H9C O11 2_766 0.97 2.55 3.48(2) 161
C10 H10C O8 1_564 0.97 2.55 3.36(2) 141
C11 H11A O1 2_666 0.97 2.57 3.49(2) 160
C13 H13A O32 . 0.98 2.46 3.345(16) 150
C15 H15A O4 . 0.97 2.36 3.05(2) 127
C15 H15C O36 2_756 0.97 2.57 3.531(19) 171
C16 H16B O12 2_756 0.97 2.58 3.39(2) 142
C17 H17C O73 . 0.97 2.55 3.27(2) 131
C19 H19A O33 . 0.97 2.45 3.36(2) 158
C23 H23A O21 1_564 0.97 2.39 3.357(17) 176
C24 H24A O32 1_564 0.97 2.57 3.477(19) 156
C26 H26C O75 . 0.97 2.58 3.31(3) 132
C27 H27A O34 2_766 0.97 2.40 3.17(2) 136
C27 H27B O17 1_554 0.97 2.42 3.38(3) 172
C29 H29A O7 1_664 0.97 2.45 3.279(19) 143
C30 H30B O74 . 0.97 2.58 3.192(18) 121
C30 H30C O1 2_766 0.97 2.52 3.449(16) 159
C31 H31A O19 2_766 0.97 2.56 3.195(17) 123
C32 H32A O2 2_766 0.97 2.53 3.365(18) 144
C33 H33A O43 1_455 0.97 2.58 3.50(2) 159
C37 H37A S13 . 0.97 2.80 3.46(2) 126
C37 H37A O76 . 0.97 2.02 2.93(2) 154

_cod_database_fobs_code 1542903
